data_1571055
loop_
_publ_author_name
'An, Dongyue'
'Zhang, Rong'
'Zhu, Jiangyu'
'Wang, Teng'
'Zhao, Yan'
'Lu, Xuefeng'
'Liu, Yunqi'

_publ_section_title
;
 From &#x3c0;-conjugated macrocycles to heterocycloarenes based on
 benzo[2,1-<i>b</i>:3,4-<i>b</i>']dithiophene (BDTh): size- and
 geometry-dependent host-guest properties.
;
_journal_issue 12
_journal_name_full 'Chemical science'
_journal_page_first 4590
_journal_page_last 4601
_journal_paper_doi 10.1039/d3sc05074b
_journal_volume 15
_journal_year 2024
_chemical_formula_moiety '2(C88 H88 O8 S4)'
_chemical_formula_sum 'C176 H176 O16 S8'
_chemical_formula_weight 2803.64
_space_group_crystal_system triclinic
_space_group_IT_number 2
_space_group_name_Hall '-P 1'
_space_group_name_H-M_alt 'P -1'
_atom_sites_solution_hydrogens geom
_audit_creation_date 2021-05-11
_audit_creation_method
;
Olex2 1.3
(compiled 2020.11.12 svn.r5f609507 for OlexSys, GUI svn.r6272)
;
_audit_update_record
;
2023-06-25 deposited with the CCDC.	2024-02-20 downloaded from the CCDC.
;
_cell_angle_alpha 107.2940(10)
_cell_angle_beta 108.1540(10)
_cell_angle_gamma 109.7120(10)
_cell_formula_units_Z 2
_cell_length_a 19.1086(4)
_cell_length_b 21.5706(5)
_cell_length_c 22.0668(6)
_cell_measurement_reflns_used 9876
_cell_measurement_temperature 173(2)
_cell_measurement_theta_max 68.08
_cell_measurement_theta_min 2.52
_cell_volume 7266.8(3)
_computing_cell_refinement 'SAINT V8.40B (?, 2016)'
_computing_data_reduction 'SAINT V8.40B (?, 2016)'
_computing_molecular_graphics 'Olex2 1.3 (Dolomanov et al., 2009)'
_computing_publication_material 'Olex2 1.3 (Dolomanov et al., 2009)'
_computing_structure_refinement 'SHELXL 2018/3 (Sheldrick, 2015)'
_computing_structure_solution 'SHELXT 2018/2 (Sheldrick, 2018)'
_diffrn_ambient_temperature 173.0
_diffrn_measured_fraction_theta_full 0.995
_diffrn_measured_fraction_theta_max 0.992
_diffrn_measurement_device_type 'Bruker APEX-II CCD'
_diffrn_measurement_method '\f and \w scans'
_diffrn_radiation_type CuK\a
_diffrn_radiation_wavelength 1.54178
_diffrn_reflns_av_R_equivalents 0.1152
_diffrn_reflns_av_unetI/netI 0.0992
_diffrn_reflns_Laue_measured_fraction_full 0.995
_diffrn_reflns_Laue_measured_fraction_max 0.992
_diffrn_reflns_limit_h_max 23
_diffrn_reflns_limit_h_min -22
_diffrn_reflns_limit_k_max 25
_diffrn_reflns_limit_k_min -25
_diffrn_reflns_limit_l_max 26
_diffrn_reflns_limit_l_min -26
_diffrn_reflns_number 82997
_diffrn_reflns_point_group_measured_fraction_full 0.995
_diffrn_reflns_point_group_measured_fraction_max 0.992
_diffrn_reflns_theta_full 67.679
_diffrn_reflns_theta_max 68.389
_diffrn_reflns_theta_min 2.436
_diffrn_source_current 45.0
_diffrn_source_power 2.25
_diffrn_source_voltage 50.0
_diffrn_standards_number 0
_exptl_absorpt_coefficient_mu 1.667
_exptl_absorpt_correction_T_max 0.7531
_exptl_absorpt_correction_T_min 0.6411
_exptl_absorpt_correction_type none
_exptl_absorpt_process_details
;
SADABS-2016/2 (Bruker,2016/2) was used for absorption correction.
wR2(int) was 0.0823 before and 0.0698 after correction.
The Ratio of minimum to maximum transmission is 0.8513.
The \l/2 correction factor is Not present.
;
_exptl_crystal_colour 'clear light yellow'
_exptl_crystal_colour_lustre clear
_exptl_crystal_colour_modifier light
_exptl_crystal_colour_primary yellow
_exptl_crystal_density_diffrn 1.281
_exptl_crystal_description block
_exptl_crystal_F_000 2976
_exptl_crystal_size_max 0.16
_exptl_crystal_size_mid 0.15
_exptl_crystal_size_min 0.12
_refine_diff_density_max 0.509
_refine_diff_density_min -0.405
_refine_diff_density_rms 0.062
_refine_ls_extinction_method none
_refine_ls_goodness_of_fit_ref 0.995
_refine_ls_hydrogen_treatment constr
_refine_ls_matrix_type full
_refine_ls_number_parameters 1953
_refine_ls_number_reflns 26462
_refine_ls_number_restraints 149
_refine_ls_restrained_S_all 0.997
_refine_ls_R_factor_all 0.1232
_refine_ls_R_factor_gt 0.0632
_refine_ls_shift/su_max 0.001
_refine_ls_shift/su_mean 0.000
_refine_ls_structure_factor_coef Fsqd
_refine_ls_weighting_details 'w=1/[\s^2^(Fo^2^)+(0.0901P)^2^] where P=(Fo^2^+2Fc^2^)/3'
_refine_ls_weighting_scheme calc
_refine_ls_wR_factor_gt 0.1549
_refine_ls_wR_factor_ref 0.1877
_reflns_Friedel_coverage 0.000
_reflns_number_gt 15251
_reflns_number_total 26462
_reflns_threshold_expression 'I > 2\s(I)'
_cod_data_source_file d3sc05074b2.cif
_cod_data_source_block a_a
_cod_depositor_comments 'Adding full bibliography for 1571054--1571057.cif.'
_cod_database_code 1571055
_shelx_shelxl_version_number 2018/3
_shelx_space_group_comment
;
The symmetry employed for this shelxl refinement is uniquely defined
by the following loop, which should always be used as a source of
symmetry information in preference to the above space-group names.
They are only intended as comments.
;
_shelx_estimated_absorpt_t_max 0.825
_shelx_estimated_absorpt_t_min 0.776
_olex2_refinement_description
;
1. Fixed Uiso
 At 1.2 times of:
  All C(H) groups, All C(H,H) groups, All C(H,H,H,H) groups
 At 1.5 times of:
  All C(H,H,H) groups
2. Restrained distances
 C165-C166
 1.53 with sigma of 0.02
 C165-C175
 1.53 with sigma of 0.02
 C151-C152 \\sim C74-C1A
 with sigma of 0.02
 C150-C151 \\sim C150-C74
 with sigma of 0.02
 C150-C152 \\sim C150-C1A
 with sigma of 0.04
 C73-C75 \\sim C73-C75A
 with sigma of 0.02
 C75-C76 \\sim C75A-C76A
 with sigma of 0.02
 C73-C76 \\sim C73-C76A
 with sigma of 0.04
 C75-C178 \\sim C75A-C177
 with sigma of 0.04
 C76-C178 \\sim C76A-C177
 with sigma of 0.02
 C158-C160 \\sim C179-C1C
 with sigma of 0.04
 C159-C160 \\sim C1B-C1C
 with sigma of 0.02
 C158-C159 \\sim C179-C1B
 with sigma of 0.02
 C157-C158 \\sim C157-C179
 with sigma of 0.02
 C157-C159 \\sim C157-C1B
 with sigma of 0.04
 C62-C64 \\sim C62-C64A
 with sigma of 0.04
 C62-C63 \\sim C62-C63A
 with sigma of 0.02
 C63-C64 \\sim C63A-C64A
 with sigma of 0.02
 O9-C175 \\sim O9-C180
 with sigma of 0.02
 C166-C175 \\sim C1E-C180
 with sigma of 0.04
 O9-C165 \\sim O9-C1D
 with sigma of 0.04
 C166-C176 \\sim C1E-C1F
 with sigma of 0.02
 C165-C176 \\sim C1D-C1F
 with sigma of 0.04
 C166-C165 \\sim C1E-C1D
 with sigma of 0.02
 C165-C175 \\sim C1D-C180
 with sigma of 0.02
3. Rigid bond restraints
 C62, C63
 with sigma for 1-2 distances of 0.001 and sigma for 1-3 distances of 0.001
 C63, C64
 with sigma for 1-2 distances of 0.001 and sigma for 1-3 distances of 0.001
 O9, C175
 with sigma for 1-2 distances of 0.001 and sigma for 1-3 distances of 0.001
 C158, C159
 with sigma for 1-2 distances of 0.001 and sigma for 1-3 distances of 0.001
 C160, C159
 with sigma for 1-2 distances of 0.001 and sigma for 1-3 distances of 0.001
 C165, C166
 with sigma for 1-2 distances of 0.001 and sigma for 1-3 distances of 0.001
 C176, C166
 with sigma for 1-2 distances of 0.001 and sigma for 1-3 distances of 0.001
4. Rigid body (RIGU) restrains
 C158, C179, C159, C1B, C1C, C160, C157
 with sigma for 1-2 distances of 0.004 and sigma for 1-3 distances of 0.004
 C150, C151, C74, C1A, C152, C149
 with sigma for 1-2 distances of 0.001 and sigma for 1-3 distances of 0.001
 C180, C175, C1D, C165, C1E, C166, C1F, C176, C75, C75A, C73, C76, C76A, C178,
 C177
 with sigma for 1-2 distances of 0.001 and sigma for 1-3 distances of 0.001
5. Others
 Sof(H15C)=Sof(H15D)=Sof(C74)=Sof(H74A)=Sof(H74B)=Sof(C1A)=Sof(H1AA)=Sof(H1AB)=
 Sof(H1AC)=1-FVAR(1)
 Sof(H15A)=Sof(H15B)=Sof(C151)=Sof(H15E)=Sof(H15F)=Sof(C152)=Sof(H15G)=
 Sof(H15H)=Sof(H15I)=FVAR(1)
 Sof(H73C)=Sof(H73D)=Sof(C75A)=Sof(H75C)=Sof(H75D)=Sof(C76A)=Sof(H76C)=
 Sof(H76D)=Sof(C177)=Sof(H17W)=Sof(H17X)=Sof(H17Y)=1-FVAR(2)
 Sof(H73A)=Sof(H73B)=Sof(C75)=Sof(H75A)=Sof(H75B)=Sof(C76)=Sof(H76A)=Sof(H76B)=
 Sof(C178)=Sof(H17T)=Sof(H17U)=Sof(H17V)=FVAR(2)
 Sof(H15U)=Sof(H15V)=Sof(C179)=Sof(H17R)=Sof(H17S)=Sof(C1B)=Sof(H1BA)=
 Sof(H1BB)=Sof(C1C)=Sof(H1CA)=Sof(H1CB)=Sof(H1CC)=1-FVAR(3)
 Sof(H15S)=Sof(H15T)=Sof(C158)=Sof(H15W)=Sof(H15X)=Sof(C159)=Sof(H15Y)=Sof(H)=
 Sof(C160)=Sof(H16A)=Sof(H16B)=Sof(H16C)=FVAR(3)
 Sof(H62C)=Sof(H62D)=Sof(C63A)=Sof(H63C)=Sof(H63D)=Sof(C64A)=Sof(H64D)=
 Sof(H64E)=Sof(H64F)=1-FVAR(4)
 Sof(H62A)=Sof(H62B)=Sof(C63)=Sof(H63A)=Sof(H63B)=Sof(C64)=Sof(H64A)=Sof(H64B)=
 Sof(H64C)=FVAR(4)
 Sof(C180)=Sof(H18A)=Sof(H18B)=Sof(C1D)=Sof(H1DA)=Sof(H1DB)=Sof(C1E)=Sof(H1EA)=
 Sof(H1EB)=Sof(C1F)=Sof(H1FA)=Sof(H1FB)=Sof(H1FC)=1-FVAR(5)
 Sof(C166)=Sof(H16O)=Sof(H16P)=Sof(C165)=Sof(H16Q)=Sof(H16R)=Sof(C175)=
 Sof(H17M)=Sof(H17N)=Sof(C176)=Sof(H17O)=Sof(H17P)=Sof(H17Q)=FVAR(5)
6.a Secondary CH2 refined with riding coordinates:
 C57(H57A,H57B), C58(H58A,H58B), C59(H59A,H59B), C61(H61A,H61B), C62(H62A,
 H62B), C62(H62C,H62D), C63(H63A,H63B), C65(H65A,H65B), C66(H66A,H66B),
 C67(H67A,H67B), C69(H69A,H69B), C70(H70A,H70B), C71(H71A,H71B), C73(H73A,H73B),
  C73(H73C,H73D), C77(H77A,H77B), C78(H78A,H78B), C79(H79A,H79B), C81(H81A,
 H81B), C82(H82A,H82B), C83(H83A,H83B), C85(H85A,H85B), C86(H86A,H86B),
 C87(H87A,H87B), C145(H14A,H14B), C146(H14C,H14D), C147(H14E,H14F), C149(H14J,
 H14K), C150(H15A,H15B), C150(H15C,H15D), C151(H15E,H15F), C153(H15J,H15K),
 C154(H15L,H15M), C155(H15N,H15O), C157(H15S,H15T), C157(H15U,H15V), C158(H15W,
 H15X), C159(H15Y,H), C161(H16D,H16E), C162(H16F,H16G), C163(H16H,H16I),
 C167(H16M,H16N), C166(H16O,H16P), C165(H16Q,H16R), C168(H16S,H16T), C169(H16U,
 H16V), C171(H17D,H17E), C172(H17F,H17G), C173(H17H,H17I), C175(H17M,H17N),
 C74(H74A,H74B), C75(H75A,H75B), C76(H76A,H76B), C75A(H75C,H75D), C76A(H76C,
 H76D), C179(H17R,H17S), C1B(H1BA,H1BB), C63A(H63C,H63D), C180(H18A,H18B),
 C1D(H1DA,H1DB), C1E(H1EA,H1EB)
6.b Aromatic/amide H refined with riding coordinates:
 C11(H11), C12(H12), C13(H13), C16(H16), C21(H21), C24(H24), C25(H25),
 C26(H26), C38(H38), C37(H37), C41(H41), C44(H44), C49(H49), C52(H52), C53(H53),
  C54(H54), C98(H98), C99(H99), C103(H103), C106(H106), C111(H111), C114(H114),
 C115(H115), C116(H116), C126(H126), C127(H127), C131(H131), C134(H134),
 C139(H139), C142(H142), C143(H143), C144(H144)
6.c Idealised Me refined as rotating group:
 C60(H60A,H60B,H60C), C64(H64A,H64B,H64C), C68(H68A,H68B,H68C), C72(H72A,H72B,
 H72C), C80(H80A,H80B,H80C), C84(H84A,H84B,H84C), C88(H88A,H88B,H88C),
 C148(H14G,H14H,H14I), C152(H15G,H15H,H15I), C156(H15P,H15Q,H15R), C160(H16A,
 H16B,H16C), C164(H16J,H16K,H16L), C170(H17A,H17B,H17C), C174(H17J,H17K,H17L),
 C176(H17O,H17P,H17Q), C1A(H1AA,H1AB,H1AC), C178(H17T,H17U,H17V), C177(H17W,
 H17X,H17Y), C1C(H1CA,H1CB,H1CC), C64A(H64D,H64E,H64F), C1F(H1FA,H1FB,H1FC)
;
_olex2_submission_special_instructions 'No special instructions were received'

loop_
_space_group_symop_operation_xyz
'x, y, z'
'-x, -y, -z'

loop_
_atom_site_label
_atom_site_type_symbol
_atom_site_fract_x
_atom_site_fract_y
_atom_site_fract_z
_atom_site_U_iso_or_equiv
_atom_site_adp_type
_atom_site_occupancy
_atom_site_site_symmetry_order
_atom_site_calc_flag
_atom_site_refinement_flags_posn
_atom_site_refinement_flags_adp
_atom_site_refinement_flags_occupancy
_atom_site_disorder_assembly
_atom_site_disorder_group
S1 S 0.64201(6) 0.37992(5) 0.84256(5) 0.0364(2) Uani 1 1 d . . . . .
C1 C 0.6973(2) 0.3338(2) 0.86243(19) 0.0338(8) Uani 1 1 d . . . . .
O1 O 0.91714(16) 0.38857(16) 0.97050(15) 0.0470(7) Uani 1 1 d . . . . .
S2 S 0.56495(6) 0.19946(5) 0.75560(5) 0.0354(2) Uani 1 1 d . . . . .
C2 C 0.7819(2) 0.3798(2) 0.9115(2) 0.0357(8) Uani 1 1 d . . . . .
O2 O 0.85292(18) 0.23797(16) 0.89565(15) 0.0471(7) Uani 1 1 d . . . . .
S3 S 0.31081(6) 0.18202(5) 0.54677(5) 0.0343(2) Uani 1 1 d . . . . .
C3 C 0.8326(2) 0.3457(2) 0.9245(2) 0.0386(9) Uani 1 1 d . . . . .
O3 O 0.40983(18) -0.18949(14) 0.46535(15) 0.0420(6) Uani 1 1 d . . . . .
S4 S 0.38925(6) 0.36456(5) 0.63579(5) 0.0344(2) Uani 1 1 d . . . . .
C4 C 0.8010(2) 0.2702(2) 0.8869(2) 0.0391(9) Uani 1 1 d . . . . .
O4 O 0.29506(18) -0.18905(14) 0.34968(14) 0.0446(7) Uani 1 1 d . . . . .
S6 S 0.40156(6) 0.14255(5) 0.81134(6) 0.0407(2) Uani 1 1 d . . . . .
C6 C 0.6649(2) 0.2577(2) 0.8253(2) 0.0343(8) Uani 1 1 d . . . . .
O6 O 0.25677(18) 0.35914(15) 0.39696(14) 0.0430(7) Uani 1 1 d . . . . .
O7 O 0.68348(18) 0.78680(15) 0.83124(16) 0.0482(7) Uani 1 1 d . . . . .
S7 S 0.16725(6) 0.16538(5) 0.62964(5) 0.0359(2) Uani 1 1 d . . . . .
C7 C 0.6695(2) 0.1462(2) 0.7837(2) 0.0362(8) Uani 1 1 d . . . . .
O8 O 0.82460(17) 0.79173(14) 0.92945(15) 0.0465(7) Uani 1 1 d . . . . .
S8 S 0.26460(6) 0.34710(5) 0.73574(5) 0.0371(2) Uani 1 1 d . . . . .
C8 C 0.5900(2) 0.1284(2) 0.7369(2) 0.0342(8) Uani 1 1 d . . . . .
O9 O 0.73468(18) 0.29036(17) 1.05638(15) 0.0514(7) Uani 1 1 d D U . . .
C9 C 0.5360(2) 0.0598(2) 0.6742(2) 0.0329(8) Uani 1 1 d . . . . .
O10 O 0.65334(19) 0.13689(16) 0.96549(16) 0.0526(8) Uani 1 1 d . . . . .
C10 C 0.5627(2) 0.0055(2) 0.6615(2) 0.0363(9) Uani 1 1 d . . . . .
O11 O 0.21159(19) -0.23273(15) 0.48682(16) 0.0492(7) Uani 1 1 d . . . . .
C11 C 0.6416(3) 0.0220(2) 0.7134(2) 0.0417(9) Uani 1 1 d . . . . .
H11 H 0.658759 -0.015009 0.707312 0.050 Uiso 1 1 calc R U . . .
O12 O 0.09073(17) -0.22262(14) 0.38999(15) 0.0443(7) Uani 1 1 d . . . . .
C12 C 0.6933(3) 0.0894(2) 0.7718(2) 0.0400(9) Uani 1 1 d . . . . .
H12 H 0.745810 0.098456 0.804823 0.048 Uiso 1 1 calc R U . . .
O13 O 0.04118(17) 0.22142(15) 0.42884(14) 0.0420(6) Uani 1 1 d . . . . .
C13 C 0.5120(2) -0.0592(2) 0.5958(2) 0.0384(9) Uani 1 1 d . . . . .
H13 H 0.526944 -0.097580 0.587260 0.046 Uiso 1 1 calc R U . . .
O14 O 0.10868(18) 0.37127(15) 0.52147(15) 0.0442(7) Uani 1 1 d . . . . .
C14 C 0.4409(2) -0.0683(2) 0.5435(2) 0.0377(9) Uani 1 1 d . . . . .
O15 O 0.61177(19) 0.75470(15) 0.95278(16) 0.0499(7) Uani 1 1 d . . . . .
C15 C 0.4156(2) -0.01248(19) 0.5564(2) 0.0346(8) Uani 1 1 d . . . . .
O16 O 0.72459(17) 0.74358(15) 1.05764(15) 0.0469(7) Uani 1 1 d . . . . .
C16 C 0.4622(2) 0.0487(2) 0.6223(2) 0.0345(8) Uani 1 1 d . . . . .
H16 H 0.443502 0.084283 0.632820 0.041 Uiso 1 1 calc R U . . .
C17 C 0.3928(2) -0.1312(2) 0.4730(2) 0.0385(9) Uani 1 1 d . . . . .
C18 C 0.3332(3) -0.1330(2) 0.4181(2) 0.0383(9) Uani 1 1 d . . . . .
C19 C 0.3102(2) -0.07461(19) 0.4278(2) 0.0358(8) Uani 1 1 d . . . . .
C21 C 0.3249(2) 0.03845(19) 0.5092(2) 0.0340(8) Uani 1 1 d . . . . .
H21 H 0.344528 0.073680 0.556600 0.041 Uiso 1 1 calc R U . . .
C20 C 0.3482(2) -0.0165(2) 0.4989(2) 0.0342(8) Uani 1 1 d . . . . .
C22 C 0.2740(2) 0.0438(2) 0.4527(2) 0.0352(8) Uani 1 1 d . . . . .
C23 C 0.2386(2) -0.0118(2) 0.3811(2) 0.0364(9) Uani 1 1 d . . . . .
C24 C 0.2546(2) -0.0716(2) 0.3715(2) 0.0385(9) Uani 1 1 d . . . . .
H24 H 0.226750 -0.111613 0.325081 0.046 Uiso 1 1 calc R U . . .
C25 C 0.1947(2) 0.0008(2) 0.3244(2) 0.0410(9) Uani 1 1 d . . . . .
H25 H 0.166470 -0.037405 0.276891 0.049 Uiso 1 1 calc R U . . .
C26 C 0.1915(2) 0.0656(2) 0.3356(2) 0.0380(9) Uani 1 1 d . . . . .
H26 H 0.163732 0.072315 0.295998 0.046 Uiso 1 1 calc R U . . .
C27 C 0.2299(2) 0.1233(2) 0.4067(2) 0.0343(8) Uani 1 1 d . . . . .
C28 C 0.2655(2) 0.1090(2) 0.4628(2) 0.0338(8) Uani 1 1 d . . . . .
C29 C 0.2895(2) 0.2368(2) 0.5075(2) 0.0356(8) Uani 1 1 d . . . . .
C30 C 0.2453(2) 0.1994(2) 0.4334(2) 0.0347(8) Uani 1 1 d . . . . .
C31 C 0.2323(2) 0.2417(2) 0.3964(2) 0.0379(9) Uani 1 1 d . . . . .
C32 C 0.2666(2) 0.3183(2) 0.4337(2) 0.0369(9) Uani 1 1 d . . . . .
C33 C 0.3130(2) 0.3553(2) 0.5090(2) 0.0357(8) Uani 1 1 d . . . . .
C34 C 0.3226(2) 0.3129(2) 0.5450(2) 0.0337(8) Uani 1 1 d . . . . .
C35 C 0.4088(2) 0.4453(2) 0.6265(2) 0.0349(8) Uani 1 1 d . . . . .
C36 C 0.3629(2) 0.4338(2) 0.5582(2) 0.0376(9) Uani 1 1 d . . . . .
C38 C 0.4297(3) 0.5665(2) 0.6003(2) 0.0441(10) Uani 1 1 d . . . . .
H38 H 0.433881 0.607885 0.591713 0.053 Uiso 1 1 calc R U . . .
C37 C 0.3730(3) 0.4976(2) 0.5468(2) 0.0427(10) Uani 1 1 d . . . . .
H37 H 0.339598 0.491744 0.501312 0.051 Uiso 1 1 calc R U . . .
C39 C 0.4829(2) 0.5781(2) 0.6687(2) 0.0393(9) Uani 1 1 d . . . . .
C40 C 0.4730(2) 0.5160(2) 0.6821(2) 0.0365(9) Uani 1 1 d . . . . .
C41 C 0.5303(2) 0.5238(2) 0.7447(2) 0.0362(9) Uani 1 1 d . . . . .
H41 H 0.520453 0.482199 0.754087 0.043 Uiso 1 1 calc R U . . .
C42 C 0.6016(2) 0.5904(2) 0.7940(2) 0.0368(9) Uani 1 1 d . . . . .
C43 C 0.6100(3) 0.6544(2) 0.7837(2) 0.0396(9) Uani 1 1 d . . . . .
C44 C 0.5506(3) 0.6477(2) 0.7227(2) 0.0439(10) Uani 1 1 d . . . . .
H44 H 0.555596 0.690720 0.717119 0.053 Uiso 1 1 calc R U . . .
C45 C 0.6846(3) 0.7238(2) 0.8350(2) 0.0406(9) Uani 1 1 d . . . . .
C46 C 0.7499(2) 0.7264(2) 0.8852(2) 0.0404(9) Uani 1 1 d . . . . .
C47 C 0.7480(2) 0.6616(2) 0.8936(2) 0.0383(9) Uani 1 1 d . . . . .
C48 C 0.6700(2) 0.5942(2) 0.8507(2) 0.0362(9) Uani 1 1 d . . . . .
C49 C 0.6657(2) 0.5321(2) 0.8582(2) 0.0373(9) Uani 1 1 d . . . . .
H49 H 0.613361 0.488434 0.832647 0.045 Uiso 1 1 calc R U . . .
C50 C 0.7353(2) 0.5309(2) 0.9018(2) 0.0354(8) Uani 1 1 d . . . . .
C51 C 0.8137(2) 0.5964(2) 0.9432(2) 0.0386(9) Uani 1 1 d . . . . .
C52 C 0.8165(2) 0.6617(2) 0.9395(2) 0.0422(9) Uani 1 1 d . . . . .
H52 H 0.866946 0.706853 0.969496 0.051 Uiso 1 1 calc R U . . .
C53 C 0.8843(3) 0.5903(2) 0.9829(2) 0.0466(10) Uani 1 1 d . . . . .
H53 H 0.936379 0.633864 1.013560 0.056 Uiso 1 1 calc R U . . .
C54 C 0.8797(3) 0.5247(2) 0.9784(2) 0.0446(10) Uani 1 1 d . . . . .
H54 H 0.928439 0.523331 1.005091 0.054 Uiso 1 1 calc R U . . .
C55 C 0.8018(2) 0.4572(2) 0.9337(2) 0.0379(9) Uani 1 1 d . . . . .
C56 C 0.7323(2) 0.4636(2) 0.8990(2) 0.0364(9) Uani 1 1 d . . . . .
C57 C 0.9372(3) 0.4145(3) 1.0447(2) 0.0527(11) Uani 1 1 d . . . . .
H57A H 0.895041 0.428093 1.052414 0.063 Uiso 1 1 calc R U . . .
H57B H 0.992403 0.459348 1.073350 0.063 Uiso 1 1 calc R U . . .
C58 C 0.9396(4) 0.3577(3) 1.0700(3) 0.0659(14) Uani 1 1 d . . . . .
H58A H 0.982444 0.344645 1.063148 0.079 Uiso 1 1 calc R U . . .
H58B H 0.884682 0.312499 1.040970 0.079 Uiso 1 1 calc R U . . .
C59 C 0.9598(4) 0.3857(4) 1.1492(3) 0.0888(19) Uani 1 1 d . . . . .
H59A H 1.012815 0.432686 1.177506 0.107 Uiso 1 1 calc R U . . .
H59B H 0.915060 0.396165 1.155200 0.107 Uiso 1 1 calc R U . . .
O5 O 0.18993(17) 0.20726(15) 0.32301(14) 0.0419(6) Uani 1 1 d . . . . .
S5 S 0.49644(6) 0.32101(5) 0.91412(6) 0.0406(2) Uani 1 1 d . . . . .
C5 C 0.7156(2) 0.2242(2) 0.8355(2) 0.0365(9) Uani 1 1 d . . . . .
C60 C 0.9677(7) 0.3331(5) 1.1780(5) 0.145(4) Uani 1 1 d . . . . .
H60A H 0.913271 0.288881 1.154598 0.218 Uiso 1 1 calc R U . . .
H60B H 0.986359 0.356295 1.229544 0.218 Uiso 1 1 calc R U . . .
H60C H 1.008571 0.319290 1.168798 0.218 Uiso 1 1 calc R U . . .
C61 C 0.8966(3) 0.2449(2) 0.8524(3) 0.0509(11) Uani 1 1 d . . . . .
H61A H 0.935820 0.297430 0.869884 0.061 Uiso 1 1 calc R U . . .
H61B H 0.855935 0.225405 0.801966 0.061 Uiso 1 1 calc R U . . .
C62 C 0.9430(3) 0.2024(3) 0.8579(3) 0.0702(15) Uani 1 1 d D U . . .
H62A H 0.904546 0.151994 0.847294 0.084 Uiso 0.669(13) 1 calc R U P A 1
H62B H 0.988037 0.226215 0.907432 0.084 Uiso 0.669(13) 1 calc R U P A 1
H62C H 0.907011 0.151286 0.819321 0.084 Uiso 0.331(13) 1 calc R U P A 2
H62D H 0.956876 0.200370 0.904179 0.084 Uiso 0.331(13) 1 calc R U P A 2
C63 C 0.9826(5) 0.1976(5) 0.8047(5) 0.058(2) Uani 0.669(13) 1 d D U P A 1
H63A H 0.993025 0.154609 0.795204 0.069 Uiso 0.669(13) 1 calc R U P A 1
H63B H 0.943197 0.191028 0.758772 0.069 Uiso 0.669(13) 1 calc R U P A 1
C64 C 1.0639(5) 0.2675(5) 0.8370(5) 0.068(3) Uani 0.669(13) 1 d D U P A 1
H64A H 1.091085 0.262520 0.806101 0.101 Uiso 0.669(13) 1 calc R U P A 1
H64B H 1.100805 0.276155 0.884310 0.101 Uiso 0.669(13) 1 calc R U P A 1
H64C H 1.052482 0.309269 0.841416 0.101 Uiso 0.669(13) 1 calc R U P A 1
C65 C 0.4555(3) -0.2000(2) 0.4254(2) 0.0452(10) Uani 1 1 d . . . . .
H65A H 0.513554 -0.159030 0.451634 0.054 Uiso 1 1 calc R U . . .
H65B H 0.428126 -0.201887 0.378234 0.054 Uiso 1 1 calc R U . . .
C66 C 0.4554(3) -0.2716(2) 0.4165(2) 0.0513(11) Uani 1 1 d . . . . .
H66A H 0.482170 -0.282753 0.385871 0.062 Uiso 1 1 calc R U . . .
H66B H 0.396726 -0.311233 0.391524 0.062 Uiso 1 1 calc R U . . .
C67 C 0.5004(3) -0.2722(3) 0.4865(3) 0.0622(13) Uani 1 1 d . . . . .
H67A H 0.478618 -0.254702 0.519530 0.075 Uiso 1 1 calc R U . . .
H67B H 0.560698 -0.237021 0.508462 0.075 Uiso 1 1 calc R U . . .
C68 C 0.4907(4) -0.3478(4) 0.4780(4) 0.092(2) Uani 1 1 d . . . . .
H68A H 0.431545 -0.382279 0.459004 0.138 Uiso 1 1 calc R U . . .
H68B H 0.522800 -0.343906 0.524563 0.138 Uiso 1 1 calc R U . . .
H68C H 0.511667 -0.365802 0.444944 0.138 Uiso 1 1 calc R U . . .
C69 C 0.2345(3) -0.2594(2) 0.3367(3) 0.0527(11) Uani 1 1 d . . . . .
H69A H 0.179694 -0.260615 0.326433 0.063 Uiso 1 1 calc R U . . .
H69B H 0.252844 -0.268016 0.379169 0.063 Uiso 1 1 calc R U . . .
C70 C 0.2272(3) -0.3180(2) 0.2734(3) 0.0563(12) Uani 1 1 d . . . . .
H70A H 0.280263 -0.320653 0.287057 0.068 Uiso 1 1 calc R U . . .
H70B H 0.219374 -0.303393 0.234253 0.068 Uiso 1 1 calc R U . . .
C71 C 0.1558(4) -0.3939(3) 0.2458(4) 0.0858(19) Uani 1 1 d . . . . .
H71A H 0.151658 -0.402356 0.286555 0.103 Uiso 1 1 calc R U . . .
H71B H 0.166678 -0.431947 0.218435 0.103 Uiso 1 1 calc R U . . .
C72 C 0.0728(5) -0.4003(4) 0.1973(5) 0.121(3) Uani 1 1 d . . . . .
H72A H 0.075874 -0.394821 0.155576 0.182 Uiso 1 1 calc R U . . .
H72B H 0.063208 -0.361419 0.224082 0.182 Uiso 1 1 calc R U . . .
H72C H 0.026563 -0.448619 0.181618 0.182 Uiso 1 1 calc R U . . .
C73 C 0.1037(3) 0.1891(4) 0.2961(3) 0.0810(18) Uani 1 1 d D . . . .
H73A H 0.100792 0.235289 0.315890 0.097 Uiso 0.589(12) 1 calc R U P B 1
H73B H 0.078203 0.157061 0.315627 0.097 Uiso 0.589(12) 1 calc R U P B 1
H73C H 0.095389 0.230050 0.321832 0.097 Uiso 0.411(12) 1 calc R U P B 2
H73D H 0.069694 0.143702 0.297413 0.097 Uiso 0.411(12) 1 calc R U P B 2
C77 C 0.3174(3) 0.3769(3) 0.3702(3) 0.0598(13) Uani 1 1 d . . . . .
H77A H 0.305042 0.331868 0.330432 0.072 Uiso 1 1 calc R U . . .
H77B H 0.374222 0.396440 0.408656 0.072 Uiso 1 1 calc R U . . .
C78 C 0.3139(4) 0.4338(3) 0.3445(3) 0.0795(17) Uani 1 1 d . . . . .
H78A H 0.322688 0.477066 0.384147 0.095 Uiso 1 1 calc R U . . .
H78B H 0.360679 0.450506 0.332733 0.095 Uiso 1 1 calc R U . . .
C79 C 0.2374(6) 0.4092(5) 0.2834(4) 0.117(3) Uani 1 1 d . . . . .
H79A H 0.189490 0.388783 0.292987 0.141 Uiso 1 1 calc R U . . .
H79B H 0.230741 0.369509 0.241770 0.141 Uiso 1 1 calc R U . . .
C80 C 0.2374(9) 0.4751(7) 0.2657(6) 0.209(7) Uani 1 1 d . . . . .
H80A H 0.284626 0.495068 0.255911 0.313 Uiso 1 1 calc R U . . .
H80B H 0.242644 0.513841 0.306480 0.313 Uiso 1 1 calc R U . . .
H80C H 0.184951 0.457066 0.223603 0.313 Uiso 1 1 calc R U . . .
C81 C 0.7359(3) 0.8221(3) 0.8052(3) 0.0597(13) Uani 1 1 d . . . . .
H81A H 0.722627 0.787309 0.757302 0.072 Uiso 1 1 calc R U . . .
H81B H 0.795459 0.841404 0.837926 0.072 Uiso 1 1 calc R U . . .
C82 C 0.7180(4) 0.8849(3) 0.8018(3) 0.0768(17) Uani 1 1 d . . . . .
H82A H 0.736776 0.920712 0.851122 0.092 Uiso 1 1 calc R U . . .
H82B H 0.752474 0.910483 0.782754 0.092 Uiso 1 1 calc R U . . .
C83 C 0.6285(5) 0.8644(4) 0.7576(4) 0.095(2) Uani 1 1 d . . . . .
H83A H 0.592267 0.834067 0.772453 0.114 Uiso 1 1 calc R U . . .
H83B H 0.622875 0.909801 0.766378 0.114 Uiso 1 1 calc R U . . .
C84 C 0.6010(5) 0.8240(4) 0.6825(4) 0.117(3) Uani 1 1 d . . . . .
H84A H 0.541005 0.806749 0.656054 0.175 Uiso 1 1 calc R U . . .
H84B H 0.611489 0.781464 0.674190 0.175 Uiso 1 1 calc R U . . .
H84C H 0.631772 0.856079 0.666235 0.175 Uiso 1 1 calc R U . . .
C85 C 0.8222(3) 0.8446(2) 0.9849(2) 0.0496(11) Uani 1 1 d . . . . .
H85A H 0.807193 0.823435 1.015919 0.059 Uiso 1 1 calc R U . . .
H85B H 0.779654 0.858646 0.963978 0.059 Uiso 1 1 calc R U . . .
C86 C 0.9064(3) 0.9106(2) 1.0274(3) 0.0559(12) Uani 1 1 d . . . . .
H86A H 0.903859 0.949012 1.063472 0.067 Uiso 1 1 calc R U . . .
H86B H 0.920361 0.930362 0.995216 0.067 Uiso 1 1 calc R U . . .
C87 C 0.9750(3) 0.8969(3) 1.0648(3) 0.0634(13) Uani 1 1 d . . . . .
H87A H 0.977161 0.858066 1.028896 0.076 Uiso 1 1 calc R U . . .
H87B H 0.961494 0.877808 1.097578 0.076 Uiso 1 1 calc R U . . .
C88 C 1.0614(3) 0.9648(3) 1.1076(4) 0.092(2) Uani 1 1 d . . . . .
H88A H 1.076500 0.983087 1.075399 0.137 Uiso 1 1 calc R U . . .
H88B H 1.102841 0.951544 1.130945 0.137 Uiso 1 1 calc R U . . .
H88C H 1.060343 1.003424 1.143907 0.137 Uiso 1 1 calc R U . . .
C89 C 0.2907(2) 0.4336(2) 0.7375(2) 0.0366(9) Uani 1 1 d . . . . .
C90 C 0.2435(2) 0.4306(2) 0.6733(2) 0.0383(9) Uani 1 1 d . . . . .
C91 C 0.1854(2) 0.3547(2) 0.6190(2) 0.0353(8) Uani 1 1 d . . . . .
C92 C 0.1935(2) 0.3048(2) 0.6456(2) 0.0347(8) Uani 1 1 d . . . . .
C93 C 0.1539(2) 0.2294(2) 0.6017(2) 0.0347(8) Uani 1 1 d . . . . .
C94 C 0.1048(2) 0.1997(2) 0.5281(2) 0.0356(8) Uani 1 1 d . . . . .
C95 C 0.0907(2) 0.2492(2) 0.5012(2) 0.0364(9) Uani 1 1 d . . . . .
C96 C 0.1285(2) 0.3242(2) 0.5456(2) 0.0372(9) Uani 1 1 d . . . . .
C97 C 0.0814(2) 0.1219(2) 0.4926(2) 0.0347(8) Uani 1 1 d . . . . .
C98 C 0.0386(2) 0.0702(2) 0.4185(2) 0.0395(9) Uani 1 1 d . . . . .
H98 H 0.013036 0.083472 0.383642 0.047 Uiso 1 1 calc R U . . .
C99 C 0.0342(2) 0.0022(2) 0.3976(2) 0.0401(9) Uani 1 1 d . . . . .
H99 H 0.003572 -0.031487 0.348213 0.048 Uiso 1 1 calc R U . . .
C100 C 0.0739(2) -0.0204(2) 0.4469(2) 0.0378(9) Uani 1 1 d . . . . .
C101 C 0.1132(2) 0.02895(19) 0.5210(2) 0.0351(8) Uani 1 1 d . . . . .
C102 C 0.1133(2) 0.0983(2) 0.5412(2) 0.0347(8) Uani 1 1 d . . . . .
C103 C 0.0801(2) -0.0860(2) 0.4270(2) 0.0397(9) Uani 1 1 d . . . . .
H103 H 0.050953 -0.121175 0.378128 0.048 Uiso 1 1 calc R U . . .
C104 C 0.1283(2) -0.1002(2) 0.4775(2) 0.0384(9) Uani 1 1 d . . . . .
C105 C 0.1732(2) -0.0475(2) 0.5515(2) 0.0371(9) Uani 1 1 d . . . . .
C106 C 0.1599(2) 0.0132(2) 0.5709(2) 0.0362(9) Uani 1 1 d . . . . .
H106 H 0.183498 0.045340 0.620167 0.043 Uiso 1 1 calc R U . . .
C107 C 0.2362(2) -0.0539(2) 0.6025(2) 0.0373(9) Uani 1 1 d . . . . .
C109 C 0.1988(3) -0.1722(2) 0.5072(2) 0.0409(9) Uani 1 1 d . . . . .
C108 C 0.2532(2) -0.1145(2) 0.5805(2) 0.0390(9) Uani 1 1 d . . . . .
C110 C 0.1390(2) -0.1667(2) 0.4589(2) 0.0394(9) Uani 1 1 d . . . . .
C111 C 0.2876(2) 0.0016(2) 0.6714(2) 0.0392(9) Uani 1 1 d . . . . .
H111 H 0.275642 0.040950 0.687413 0.047 Uiso 1 1 calc R U . . .
C112 C 0.3568(2) 0.0020(2) 0.7187(2) 0.0397(9) Uani 1 1 d . . . . .
C113 C 0.3753(3) -0.0570(2) 0.6976(2) 0.0418(9) Uani 1 1 d . . . . .
C114 C 0.3209(3) -0.1150(2) 0.6276(2) 0.0412(9) Uani 1 1 d . . . . .
H114 H 0.331089 -0.155667 0.612185 0.049 Uiso 1 1 calc R U . . .
C115 C 0.4493(3) -0.0514(2) 0.7469(2) 0.0473(10) Uani 1 1 d . . . . .
H115 H 0.461288 -0.091355 0.734798 0.057 Uiso 1 1 calc R U . . .
C116 C 0.5033(3) 0.0100(2) 0.8109(2) 0.0469(10) Uani 1 1 d . . . . .
H116 H 0.552177 0.011804 0.841829 0.056 Uiso 1 1 calc R U . . .
C117 C 0.4879(3) 0.0714(2) 0.8325(2) 0.0403(9) Uani 1 1 d . . . . .
C118 C 0.4140(2) 0.0646(2) 0.7856(2) 0.0401(9) Uani 1 1 d . . . . .
C119 C 0.5391(3) 0.1461(2) 0.8923(2) 0.0406(9) Uani 1 1 d . . . . .
C120 C 0.4991(2) 0.1891(2) 0.8845(2) 0.0412(9) Uani 1 1 d . . . . .
C121 C 0.5389(2) 0.2641(2) 0.9283(2) 0.0393(9) Uani 1 1 d . . . . .
C122 C 0.6204(3) 0.3016(2) 0.9839(2) 0.0408(9) Uani 1 1 d . . . . .
C123 C 0.6572(3) 0.2565(2) 0.9972(2) 0.0439(10) Uani 1 1 d . . . . .
C124 C 0.6188(3) 0.1815(2) 0.9525(2) 0.0428(10) Uani 1 1 d . . . . .
C125 C 0.6505(3) 0.3813(2) 1.0150(2) 0.0403(9) Uani 1 1 d . . . . .
C126 C 0.7303(3) 0.4431(2) 1.0679(2) 0.0447(10) Uani 1 1 d . . . . .
H126 H 0.773085 0.434897 1.094379 0.054 Uiso 1 1 calc R U . . .
C127 C 0.7454(3) 0.5135(2) 1.0807(2) 0.0476(10) Uani 1 1 d . . . . .
H127 H 0.798895 0.553133 1.116223 0.057 Uiso 1 1 calc R U . . .
C128 C 0.6839(2) 0.5300(2) 1.0425(2) 0.0402(9) Uani 1 1 d . . . . .
C129 C 0.6040(2) 0.4699(2) 0.9920(2) 0.0394(9) Uani 1 1 d . . . . .
C130 C 0.5899(2) 0.3974(2) 0.9805(2) 0.0400(9) Uani 1 1 d . . . . .
C131 C 0.5425(2) 0.4805(2) 0.9493(2) 0.0391(9) Uani 1 1 d . . . . .
H131 H 0.489245 0.439153 0.916157 0.047 Uiso 1 1 calc R U . . .
C132 C 0.5561(2) 0.5491(2) 0.9536(2) 0.0372(9) Uani 1 1 d . . . . .
C133 C 0.6357(3) 0.6109(2) 1.0046(2) 0.0402(9) Uani 1 1 d . . . . .
C134 C 0.6972(3) 0.6007(2) 1.0483(2) 0.0410(9) Uani 1 1 d . . . . .
H134 H 0.749627 0.642426 1.082916 0.049 Uiso 1 1 calc R U . . .
C135 C 0.4937(2) 0.5565(2) 0.9024(2) 0.0377(9) Uani 1 1 d . . . . .
C136 C 0.5132(3) 0.6249(2) 0.8991(2) 0.0382(9) Uani 1 1 d . . . . .
C137 C 0.5941(3) 0.6882(2) 0.9555(2) 0.0412(9) Uani 1 1 d . . . . .
C138 C 0.6496(3) 0.6822(2) 1.0060(2) 0.0409(9) Uani 1 1 d . . . . .
C139 C 0.4588(3) 0.6290(2) 0.8440(2) 0.0415(9) Uani 1 1 d . . . . .
H139 H 0.472228 0.675228 0.843020 0.050 Uiso 1 1 calc R U . . .
C140 C 0.3831(3) 0.5658(2) 0.7886(2) 0.0402(9) Uani 1 1 d . . . . .
C141 C 0.3624(2) 0.4988(2) 0.7952(2) 0.0358(8) Uani 1 1 d . . . . .
C142 C 0.4168(2) 0.4966(2) 0.8525(2) 0.0368(9) Uani 1 1 d . . . . .
H142 H 0.400509 0.452420 0.857457 0.044 Uiso 1 1 calc R U . . .
C143 C 0.3295(3) 0.5631(2) 0.7245(2) 0.0430(10) Uani 1 1 d . . . . .
H143 H 0.340763 0.607613 0.720270 0.052 Uiso 1 1 calc R U . . .
C144 C 0.2631(3) 0.4988(2) 0.6694(2) 0.0423(10) Uani 1 1 d . . . . .
H144 H 0.229342 0.499511 0.627878 0.051 Uiso 1 1 calc R U . . .
C145 C -0.0443(3) 0.2052(3) 0.4088(3) 0.0575(12) Uani 1 1 d . . . . .
H14A H -0.047329 0.250433 0.432142 0.069 Uiso 1 1 calc R U . . .
H14B H -0.070944 0.168295 0.423438 0.069 Uiso 1 1 calc R U . . .
C146 C -0.0886(4) 0.1747(4) 0.3275(3) 0.0847(19) Uani 1 1 d . . . . .
H14C H -0.056198 0.210535 0.314601 0.102 Uiso 1 1 calc R U . . .
H14D H -0.086036 0.128670 0.306201 0.102 Uiso 1 1 calc R U . . .
C147 C -0.1740(4) 0.1590(4) 0.2944(4) 0.105(2) Uani 1 1 d . . . . .
H14E H -0.177048 0.205615 0.311009 0.126 Uiso 1 1 calc R U . . .
H14F H -0.206716 0.126263 0.309753 0.126 Uiso 1 1 calc R U . . .
C148 C -0.2135(6) 0.1222(6) 0.2127(3) 0.155(4) Uani 1 1 d . . . . .
H14G H -0.273187 0.108148 0.192797 0.233 Uiso 1 1 calc R U . . .
H14H H -0.206720 0.078165 0.196115 0.233 Uiso 1 1 calc R U . . .
H14I H -0.185875 0.156855 0.196942 0.233 Uiso 1 1 calc R U . . .
C149 C 0.1353(3) 0.3856(3) 0.4709(3) 0.0538(11) Uani 1 1 d . . . . .
H14J H 0.112548 0.338774 0.428236 0.065 Uiso 1 1 calc R U . . .
H14K H 0.197101 0.409853 0.492420 0.065 Uiso 1 1 calc R U . . .
C150 C 0.1040(4) 0.4347(4) 0.4503(3) 0.0833(17) Uani 1 1 d D . . . .
H15A H 0.129279 0.481466 0.493943 0.100 Uiso 0.788(8) 1 calc R U P C 1
H15B H 0.125272 0.446766 0.417553 0.100 Uiso 0.788(8) 1 calc R U P C 1
H15C H 0.044443 0.415789 0.439793 0.100 Uiso 0.212(8) 1 calc R U P C 2
H15D H 0.136019 0.484871 0.490810 0.100 Uiso 0.212(8) 1 calc R U P C 2
C151 C 0.0147(6) 0.4078(6) 0.4167(7) 0.137(5) Uani 0.788(8) 1 d D . P C 1
H15E H -0.008143 0.390929 0.446779 0.164 Uiso 0.788(8) 1 calc R U P C 1
H15F H -0.010562 0.364529 0.370078 0.164 Uiso 0.788(8) 1 calc R U P C 1
C152 C -0.0122(8) 0.4650(8) 0.4044(9) 0.208(9) Uani 0.788(8) 1 d D . P C 1
H15G H 0.012927 0.484559 0.377307 0.313 Uiso 0.788(8) 1 calc R U P C 1
H15H H 0.006620 0.505455 0.450643 0.313 Uiso 0.788(8) 1 calc R U P C 1
H15I H -0.073301 0.441186 0.377614 0.313 Uiso 0.788(8) 1 calc R U P C 1
C153 C 0.7286(3) 0.7713(2) 1.1274(2) 0.0517(11) Uani 1 1 d . . . . .
H15J H 0.725849 0.734364 1.145826 0.062 Uiso 1 1 calc R U . . .
H15K H 0.680476 0.780461 1.124214 0.062 Uiso 1 1 calc R U . . .
C154 C 0.8088(3) 0.8417(3) 1.1773(3) 0.0615(13) Uani 1 1 d . . . . .
H15L H 0.855887 0.833894 1.173867 0.074 Uiso 1 1 calc R U . . .
H15M H 0.817329 0.854368 1.226931 0.074 Uiso 1 1 calc R U . . .
C155 C 0.8102(4) 0.9058(3) 1.1616(3) 0.0708(15) Uani 1 1 d . . . . .
H15N H 0.800410 0.892761 1.111673 0.085 Uiso 1 1 calc R U . . .
H15O H 0.764027 0.914485 1.166275 0.085 Uiso 1 1 calc R U . . .
C156 C 0.8917(5) 0.9756(3) 1.2109(4) 0.108(3) Uani 1 1 d . . . . .
H15P H 0.938318 0.964999 1.213791 0.162 Uiso 1 1 calc R U . . .
H15Q H 0.895394 0.995349 1.258584 0.162 Uiso 1 1 calc R U . . .
H15R H 0.894571 1.012041 1.192457 0.162 Uiso 1 1 calc R U . . .
C157 C 0.5800(4) 0.7972(3) 0.9856(3) 0.0706(15) Uani 1 1 d D . . . .
H15S H 0.619765 0.829759 1.036835 0.085 Uiso 0.663(13) 1 calc R U P D 1
H15T H 0.525878 0.764990 0.981524 0.085 Uiso 0.663(13) 1 calc R U P D 1
H15U H 0.608286 0.811133 1.037173 0.085 Uiso 0.337(13) 1 calc R U P D 2
H15V H 0.520398 0.763012 0.968112 0.085 Uiso 0.337(13) 1 calc R U P D 2
C158 C 0.5687(8) 0.8426(6) 0.9458(7) 0.078(3) Uani 0.663(13) 1 d D U P D 1
H15W H 0.523970 0.809320 0.896178 0.093 Uiso 0.663(13) 1 calc R U P D 1
H15X H 0.621157 0.868049 0.943749 0.093 Uiso 0.663(13) 1 calc R U P D 1
C159 C 0.5455(8) 0.9009(6) 0.9823(7) 0.093(4) Uani 0.663(13) 1 d D U P D 1
H15Y H 0.594162 0.943101 1.026431 0.112 Uiso 0.663(13) 1 calc R U P D 1
H H 0.499040 0.879080 0.992976 0.112 Uiso 0.663(13) 1 calc R U P D 1
C160 C 0.5181(15) 0.9232(15) 0.9207(16) 0.279(12) Uani 0.663(13) 1 d D U P D 1
H16A H 0.501931 0.883284 0.875155 0.419 Uiso 0.663(13) 1 calc R U P D 1
H16B H 0.564776 0.968248 0.930343 0.419 Uiso 0.663(13) 1 calc R U P D 1
H16C H 0.470384 0.931956 0.918265 0.419 Uiso 0.663(13) 1 calc R U P D 1
C161 C 0.7322(3) 0.1531(3) 0.9637(3) 0.0591(13) Uani 1 1 d . . . . .
H16D H 0.776622 0.200796 1.004892 0.071 Uiso 1 1 calc R U . . .
H16E H 0.728240 0.157243 0.919377 0.071 Uiso 1 1 calc R U . . .
C162 C 0.7541(4) 0.0933(4) 0.9663(4) 0.0875(19) Uani 1 1 d . . . . .
H16F H 0.710467 0.047037 0.923034 0.105 Uiso 1 1 calc R U . . .
H16G H 0.807323 0.105403 0.963388 0.105 Uiso 1 1 calc R U . . .
C163 C 0.7627(6) 0.0794(4) 1.0251(5) 0.116(3) Uani 1 1 d . . . . .
H16H H 0.708539 0.062596 1.026674 0.140 Uiso 1 1 calc R U . . .
H16I H 0.804280 0.125524 1.069404 0.140 Uiso 1 1 calc R U . . .
C164 C 0.7914(7) 0.0197(5) 1.0214(5) 0.159(4) Uani 1 1 d . . . . .
H16J H 0.746860 -0.027664 0.981094 0.239 Uiso 1 1 calc R U . . .
H16K H 0.803417 0.015002 1.065886 0.239 Uiso 1 1 calc R U . . .
H16L H 0.841914 0.034019 1.014911 0.239 Uiso 1 1 calc R U . . .
C167 C 0.1734(3) -0.2877(2) 0.5067(3) 0.0592(13) Uani 1 1 d . . . . .
H16M H 0.111809 -0.308960 0.482310 0.071 Uiso 1 1 calc R U . . .
H16N H 0.192879 -0.265702 0.558892 0.071 Uiso 1 1 calc R U . . .
C166 C 0.6974(13) 0.2609(11) 1.2075(7) 0.100(5) Uani 0.590(10) 1 d D U P E 1
H16O H 0.677021 0.214675 1.212260 0.120 Uiso 0.590(10) 1 calc R U P E 1
H16P H 0.656985 0.279923 1.207639 0.120 Uiso 0.590(10) 1 calc R U P E 1
C165 C 0.7011(8) 0.2441(5) 1.1369(5) 0.089(4) Uani 0.590(10) 1 d D U P E 1
H16Q H 0.739246 0.222536 1.136079 0.107 Uiso 0.590(10) 1 calc R U P E 1
H16R H 0.644722 0.206691 1.097564 0.107 Uiso 0.590(10) 1 calc R U P E 1
C168 C 0.1984(4) -0.3471(3) 0.4845(4) 0.0871(19) Uani 1 1 d . . . . .
H16S H 0.168040 -0.388015 0.493328 0.105 Uiso 1 1 calc R U . . .
H16T H 0.180045 -0.366915 0.432439 0.105 Uiso 1 1 calc R U . . .
C169 C 0.2905(5) -0.3224(4) 0.5221(4) 0.098(2) Uani 1 1 d . . . . .
H16U H 0.321479 -0.277052 0.519165 0.117 Uiso 1 1 calc R U . . .
H16V H 0.301991 -0.360907 0.496346 0.117 Uiso 1 1 calc R U . . .
C170 C 0.3245(6) -0.3068(6) 0.6006(6) 0.151(4) Uani 1 1 d . . . . .
H17A H 0.296219 -0.351857 0.604105 0.227 Uiso 1 1 calc R U . . .
H17B H 0.314251 -0.268202 0.626865 0.227 Uiso 1 1 calc R U . . .
H17C H 0.384758 -0.290252 0.621080 0.227 Uiso 1 1 calc R U . . .
C171 C 0.0029(3) -0.2604(2) 0.3706(3) 0.0581(13) Uani 1 1 d . . . . .
H17D H -0.023486 -0.230244 0.359273 0.070 Uiso 1 1 calc R U . . .
H17E H -0.003462 -0.266808 0.411533 0.070 Uiso 1 1 calc R U . . .
C172 C -0.0407(3) -0.3351(2) 0.3067(3) 0.0583(12) Uani 1 1 d . . . . .
H17F H -0.101243 -0.350645 0.283555 0.070 Uiso 1 1 calc R U . . .
H17G H -0.019642 -0.329863 0.271804 0.070 Uiso 1 1 calc R U . . .
C173 C -0.0299(4) -0.3947(3) 0.3226(3) 0.0702(15) Uani 1 1 d . . . . .
H17H H -0.040733 -0.394271 0.363712 0.084 Uiso 1 1 calc R U . . .
H17I H 0.028751 -0.384741 0.336301 0.084 Uiso 1 1 calc R U . . .
C174 C -0.0882(4) -0.4706(3) 0.2592(3) 0.0844(18) Uani 1 1 d . . . . .
H17J H -0.146304 -0.482687 0.248253 0.127 Uiso 1 1 calc R U . . .
H17K H -0.076075 -0.507450 0.270970 0.127 Uiso 1 1 calc R U . . .
H17L H -0.079663 -0.470620 0.217673 0.127 Uiso 1 1 calc R U . . .
C175 C 0.7300(6) 0.3097(5) 1.1240(4) 0.064(2) Uani 0.590(10) 1 d D U P E 1
H17M H 0.690948 0.330447 1.122781 0.077 Uiso 0.590(10) 1 calc R U P E 1
H17N H 0.785922 0.347844 1.163637 0.077 Uiso 0.590(10) 1 calc R U P E 1
C176 C 0.7861(8) 0.3197(7) 1.2740(6) 0.103(4) Uani 0.590(10) 1 d D U P E 1
H17O H 0.828678 0.305932 1.268990 0.155 Uiso 0.590(10) 1 calc R U P E 1
H17P H 0.784011 0.320849 1.318105 0.155 Uiso 0.590(10) 1 calc R U P E 1
H17Q H 0.800412 0.368558 1.275862 0.155 Uiso 0.590(10) 1 calc R U P E 1
C74 C 0.112(2) 0.4386(18) 0.3877(13) 0.091(8) Uani 0.212(8) 1 d D . P C 2
H74A H 0.103266 0.390317 0.355638 0.109 Uiso 0.212(8) 1 calc R U P C 2
H74B H 0.169881 0.475949 0.403205 0.109 Uiso 0.212(8) 1 calc R U P C 2
C1A C 0.049(3) 0.459(2) 0.3462(17) 0.117(12) Uani 0.212(8) 1 d D . P C 2
H1AA H -0.007109 0.416757 0.320991 0.176 Uiso 0.212(8) 1 calc R U P C 2
H1AB H 0.064703 0.471728 0.311520 0.176 Uiso 0.212(8) 1 calc R U P C 2
H1AC H 0.049997 0.501181 0.379689 0.176 Uiso 0.212(8) 1 calc R U P C 2
C75 C 0.0507(6) 0.1522(6) 0.2182(5) 0.068(3) Uani 0.589(12) 1 d D . P B 1
H75A H -0.009388 0.129858 0.205957 0.082 Uiso 0.589(12) 1 calc R U P B 1
H75B H 0.062840 0.113416 0.194050 0.082 Uiso 0.589(12) 1 calc R U P B 1
C76 C 0.0751(7) 0.2153(6) 0.1972(6) 0.086(3) Uani 0.589(12) 1 d D . P B 1
H76A H 0.134354 0.235974 0.206726 0.103 Uiso 0.589(12) 1 calc R U P B 1
H76B H 0.065248 0.255189 0.222631 0.103 Uiso 0.589(12) 1 calc R U P B 1
C178 C 0.011(2) 0.172(2) 0.1115(10) 0.153(10) Uani 0.589(12) 1 d D . P B 1
H17T H 0.029582 0.202980 0.088937 0.230 Uiso 0.589(12) 1 calc R U P B 1
H17U H -0.045381 0.162164 0.104079 0.230 Uiso 0.589(12) 1 calc R U P B 1
H17V H 0.011801 0.125487 0.090207 0.230 Uiso 0.589(12) 1 calc R U P B 1
C75A C 0.0854(9) 0.1774(10) 0.2201(6) 0.069(4) Uani 0.411(12) 1 d D . P B 2
H75C H 0.131075 0.218670 0.222322 0.082 Uiso 0.411(12) 1 calc R U P B 2
H75D H 0.086365 0.131512 0.194855 0.082 Uiso 0.411(12) 1 calc R U P B 2
C76A C 0.0036(9) 0.1721(11) 0.1766(7) 0.085(6) Uani 0.411(12) 1 d D . P B 2
H76C H -0.007672 0.209099 0.205052 0.102 Uiso 0.411(12) 1 calc R U P B 2
H76D H -0.043562 0.122221 0.156678 0.102 Uiso 0.411(12) 1 calc R U P B 2
C177 C 0.020(3) 0.190(3) 0.1139(17) 0.163(16) Uani 0.411(12) 1 d D . P B 2
H17W H -0.029010 0.189176 0.081931 0.244 Uiso 0.411(12) 1 calc R U P B 2
H17X H 0.030766 0.151829 0.086548 0.244 Uiso 0.411(12) 1 calc R U P B 2
H17Y H 0.068944 0.238130 0.135454 0.244 Uiso 0.411(12) 1 calc R U P B 2
C179 C 0.582(2) 0.8658(10) 0.9813(14) 0.107(10) Uani 0.337(13) 1 d D . P D 2
H17R H 0.525969 0.850852 0.945112 0.129 Uiso 0.337(13) 1 calc R U P D 2
H17S H 0.620882 0.880572 0.960786 0.129 Uiso 0.337(13) 1 calc R U P D 2
C1B C 0.6082(13) 0.9410(10) 1.0492(12) 0.081(6) Uani 0.337(13) 1 d D . P D 2
H1BA H 0.598554 0.930455 1.087478 0.097 Uiso 0.337(13) 1 calc R U P D 2
H1BB H 0.667288 0.978019 1.069113 0.097 Uiso 0.337(13) 1 calc R U P D 2
C1C C 0.548(2) 0.9659(18) 1.014(3) 0.21(2) Uani 0.337(13) 1 d D . P D 2
H1CA H 0.490301 0.929058 0.996401 0.314 Uiso 0.337(13) 1 calc R U P D 2
H1CB H 0.555748 0.971468 0.973347 0.314 Uiso 0.337(13) 1 calc R U P D 2
H1CC H 0.559383 1.013332 1.048418 0.314 Uiso 0.337(13) 1 calc R U P D 2
C63A C 1.0264(10) 0.2382(9) 0.8522(9) 0.067(6) Uani 0.331(13) 1 d D . P A 2
H63C H 1.048713 0.292098 0.869785 0.081 Uiso 0.331(13) 1 calc R U P A 2
H63D H 1.069776 0.228124 0.879323 0.081 Uiso 0.331(13) 1 calc R U P A 2
C64A C 0.9974(13) 0.1996(11) 0.7727(8) 0.076(6) Uani 0.331(13) 1 d D . P A 2
H64D H 0.956420 0.212227 0.747512 0.115 Uiso 0.331(13) 1 calc R U P A 2
H64E H 0.971559 0.146104 0.756195 0.115 Uiso 0.331(13) 1 calc R U P A 2
H64F H 1.045450 0.215395 0.762995 0.115 Uiso 0.331(13) 1 calc R U P A 2
C180 C 0.7366(9) 0.2650(8) 1.1099(6) 0.064(4) Uani 0.410(10) 1 d D . P E 2
H18A H 0.794043 0.274350 1.137701 0.077 Uiso 0.410(10) 1 calc R U P E 2
H18B H 0.699077 0.211188 1.086441 0.077 Uiso 0.410(10) 1 calc R U P E 2
C1D C 0.7100(17) 0.3027(11) 1.1588(10) 0.131(8) Uani 0.410(10) 1 d D . P E 2
H1DA H 0.649985 0.287508 1.132115 0.157 Uiso 0.410(10) 1 calc R U P E 2
H1DB H 0.741956 0.356597 1.176604 0.157 Uiso 0.410(10) 1 calc R U P E 2
C1E C 0.723(2) 0.2849(16) 1.2227(12) 0.121(10) Uani 0.410(10) 1 d D . P E 2
H1EA H 0.731953 0.327141 1.263167 0.145 Uiso 0.410(10) 1 calc R U P E 2
H1EB H 0.775907 0.281283 1.236945 0.145 Uiso 0.410(10) 1 calc R U P E 2
C1F C 0.651(2) 0.2118(15) 1.2115(16) 0.230(17) Uani 0.410(10) 1 d D . P E 2
H1FA H 0.652054 0.168558 1.181383 0.345 Uiso 0.410(10) 1 calc R U P E 2
H1FB H 0.596798 0.209398 1.188188 0.345 Uiso 0.410(10) 1 calc R U P E 2
H1FC H 0.660083 0.212429 1.257907 0.345 Uiso 0.410(10) 1 calc R U P E 2

loop_
_atom_site_aniso_label
_atom_site_aniso_U_11
_atom_site_aniso_U_22
_atom_site_aniso_U_33
_atom_site_aniso_U_23
_atom_site_aniso_U_13
_atom_site_aniso_U_12
S1 0.0292(5) 0.0330(5) 0.0378(5) 0.0133(4) 0.0094(4) 0.0128(4)
C1 0.0317(19) 0.037(2) 0.0302(19) 0.0126(17) 0.0120(17) 0.0180(17)
O1 0.0298(14) 0.0490(17) 0.0405(16) 0.0096(14) 0.0045(13) 0.0158(13)
S2 0.0308(5) 0.0326(5) 0.0338(5) 0.0115(4) 0.0089(4) 0.0141(4)
C2 0.0295(19) 0.039(2) 0.030(2) 0.0100(17) 0.0100(17) 0.0155(17)
O2 0.0430(16) 0.0488(16) 0.0461(17) 0.0170(14) 0.0133(14) 0.0285(14)
S3 0.0318(5) 0.0280(4) 0.0329(5) 0.0120(4) 0.0090(4) 0.0104(4)
C3 0.0293(19) 0.040(2) 0.033(2) 0.0094(18) 0.0086(18) 0.0143(17)
O3 0.0505(16) 0.0343(14) 0.0476(17) 0.0189(13) 0.0261(15) 0.0231(13)
S4 0.0327(5) 0.0283(4) 0.0335(5) 0.0128(4) 0.0099(4) 0.0111(4)
C4 0.036(2) 0.047(2) 0.036(2) 0.0197(19) 0.0134(19) 0.0244(19)
O4 0.0521(17) 0.0314(14) 0.0350(15) 0.0093(13) 0.0133(14) 0.0147(13)
S6 0.0340(5) 0.0347(5) 0.0459(6) 0.0147(5) 0.0133(5) 0.0159(4)
C6 0.0306(19) 0.037(2) 0.033(2) 0.0145(17) 0.0144(17) 0.0156(17)
O6 0.0503(17) 0.0405(15) 0.0412(16) 0.0229(13) 0.0190(14) 0.0225(14)
O7 0.0495(17) 0.0346(15) 0.0522(18) 0.0218(14) 0.0183(15) 0.0138(14)
S7 0.0388(5) 0.0290(4) 0.0359(5) 0.0141(4) 0.0138(4) 0.0154(4)
C7 0.038(2) 0.036(2) 0.036(2) 0.0153(18) 0.0148(18) 0.0209(18)
O8 0.0400(15) 0.0304(14) 0.0475(17) 0.0076(13) 0.0144(14) 0.0080(13)
S8 0.0377(5) 0.0292(4) 0.0356(5) 0.0127(4) 0.0119(4) 0.0125(4)
C8 0.0309(19) 0.037(2) 0.034(2) 0.0159(18) 0.0140(17) 0.0161(17)
O9 0.0464(17) 0.0532(18) 0.0392(16) 0.0189(15) 0.0068(14) 0.0209(15)
C9 0.0317(19) 0.0311(18) 0.034(2) 0.0114(17) 0.0156(17) 0.0146(16)
O10 0.0514(18) 0.0494(17) 0.0551(19) 0.0285(16) 0.0146(16) 0.0265(15)
C10 0.039(2) 0.035(2) 0.039(2) 0.0176(18) 0.0191(19) 0.0188(18)
O11 0.0589(18) 0.0329(14) 0.0610(19) 0.0205(14) 0.0303(17) 0.0250(14)
C11 0.044(2) 0.039(2) 0.048(2) 0.021(2) 0.021(2) 0.0234(19)
O12 0.0434(16) 0.0353(14) 0.0461(17) 0.0111(13) 0.0198(14) 0.0171(13)
C12 0.038(2) 0.042(2) 0.042(2) 0.021(2) 0.0157(19) 0.0214(19)
O13 0.0413(15) 0.0384(15) 0.0349(15) 0.0145(13) 0.0078(13) 0.0176(13)
C13 0.039(2) 0.033(2) 0.043(2) 0.0161(18) 0.0170(19) 0.0192(18)
O14 0.0485(16) 0.0421(15) 0.0480(17) 0.0258(14) 0.0190(14) 0.0256(14)
C14 0.040(2) 0.0306(19) 0.040(2) 0.0165(18) 0.0183(19) 0.0141(17)
O15 0.0535(18) 0.0302(14) 0.0581(19) 0.0159(14) 0.0278(16) 0.0130(14)
C15 0.0313(19) 0.0268(18) 0.039(2) 0.0142(17) 0.0132(18) 0.0096(16)
O16 0.0398(15) 0.0346(14) 0.0420(16) 0.0058(13) 0.0159(14) 0.0048(13)
C16 0.035(2) 0.0291(18) 0.038(2) 0.0148(17) 0.0166(18) 0.0152(17)
C17 0.041(2) 0.0274(18) 0.043(2) 0.0127(18) 0.020(2) 0.0147(17)
C18 0.043(2) 0.0285(19) 0.032(2) 0.0064(17) 0.0146(19) 0.0122(18)
C19 0.0325(19) 0.0262(18) 0.038(2) 0.0123(17) 0.0139(18) 0.0075(16)
C21 0.0327(19) 0.0263(18) 0.034(2) 0.0123(16) 0.0115(17) 0.0087(16)
C20 0.035(2) 0.0289(18) 0.032(2) 0.0127(17) 0.0136(18) 0.0111(16)
C22 0.0306(19) 0.0298(19) 0.036(2) 0.0129(17) 0.0129(18) 0.0094(16)
C23 0.032(2) 0.0283(18) 0.036(2) 0.0094(17) 0.0097(18) 0.0104(16)
C24 0.038(2) 0.0268(18) 0.038(2) 0.0105(17) 0.0125(19) 0.0096(17)
C25 0.033(2) 0.035(2) 0.037(2) 0.0087(18) 0.0085(18) 0.0107(17)
C26 0.033(2) 0.035(2) 0.031(2) 0.0103(17) 0.0091(18) 0.0095(17)
C27 0.0295(19) 0.0313(19) 0.034(2) 0.0118(17) 0.0118(17) 0.0118(16)
C28 0.0257(18) 0.0316(19) 0.037(2) 0.0149(17) 0.0118(17) 0.0088(16)
C29 0.0298(19) 0.0331(19) 0.042(2) 0.0167(18) 0.0148(18) 0.0138(17)
C30 0.0268(18) 0.0337(19) 0.033(2) 0.0115(17) 0.0078(17) 0.0113(16)
C31 0.034(2) 0.037(2) 0.032(2) 0.0127(18) 0.0102(18) 0.0129(17)
C32 0.034(2) 0.041(2) 0.036(2) 0.0202(19) 0.0131(18) 0.0177(18)
C33 0.0307(19) 0.0339(19) 0.039(2) 0.0170(18) 0.0132(18) 0.0136(17)
C34 0.0274(18) 0.0344(19) 0.034(2) 0.0132(17) 0.0135(17) 0.0120(16)
C35 0.036(2) 0.0307(19) 0.040(2) 0.0167(18) 0.0179(18) 0.0178(17)
C36 0.036(2) 0.035(2) 0.040(2) 0.0169(18) 0.0164(19) 0.0158(18)
C38 0.049(2) 0.034(2) 0.046(2) 0.023(2) 0.015(2) 0.0180(19)
C37 0.049(2) 0.038(2) 0.041(2) 0.022(2) 0.018(2) 0.020(2)
C39 0.037(2) 0.0307(19) 0.042(2) 0.0144(18) 0.0153(19) 0.0119(17)
C40 0.034(2) 0.0330(19) 0.039(2) 0.0152(18) 0.0152(18) 0.0145(17)
C41 0.038(2) 0.0290(19) 0.044(2) 0.0192(18) 0.0208(19) 0.0134(17)
C42 0.038(2) 0.0320(19) 0.035(2) 0.0115(17) 0.0161(18) 0.0148(17)
C43 0.044(2) 0.0300(19) 0.044(2) 0.0168(18) 0.022(2) 0.0141(18)
C44 0.045(2) 0.037(2) 0.046(2) 0.020(2) 0.017(2) 0.0164(19)
C45 0.041(2) 0.0258(18) 0.041(2) 0.0125(18) 0.013(2) 0.0100(17)
C46 0.037(2) 0.0288(19) 0.041(2) 0.0102(18) 0.0158(19) 0.0083(17)
C47 0.036(2) 0.034(2) 0.033(2) 0.0083(17) 0.0137(18) 0.0134(18)
C48 0.034(2) 0.0312(19) 0.034(2) 0.0084(17) 0.0142(18) 0.0120(17)
C49 0.033(2) 0.034(2) 0.035(2) 0.0108(18) 0.0134(18) 0.0117(17)
C50 0.038(2) 0.0294(19) 0.031(2) 0.0091(17) 0.0134(18) 0.0138(17)
C51 0.0301(19) 0.037(2) 0.034(2) 0.0084(18) 0.0095(18) 0.0117(17)
C52 0.034(2) 0.0302(19) 0.042(2) 0.0079(18) 0.0109(19) 0.0071(17)
C53 0.038(2) 0.037(2) 0.037(2) 0.0057(19) 0.0033(19) 0.0097(19)
C54 0.032(2) 0.043(2) 0.038(2) 0.0089(19) 0.0058(19) 0.0126(19)
C55 0.034(2) 0.037(2) 0.036(2) 0.0108(18) 0.0137(18) 0.0167(18)
C56 0.0300(19) 0.038(2) 0.031(2) 0.0105(17) 0.0106(17) 0.0127(17)
C57 0.043(2) 0.055(3) 0.043(3) 0.014(2) 0.008(2) 0.024(2)
C58 0.064(3) 0.068(3) 0.052(3) 0.026(3) 0.016(3) 0.028(3)
C59 0.091(5) 0.098(5) 0.072(4) 0.044(4) 0.026(4) 0.044(4)
O5 0.0447(16) 0.0386(15) 0.0296(14) 0.0125(12) 0.0092(13) 0.0158(13)
S5 0.0335(5) 0.0337(5) 0.0454(6) 0.0156(5) 0.0129(5) 0.0130(4)
C5 0.033(2) 0.040(2) 0.036(2) 0.0179(18) 0.0140(18) 0.0176(18)
C60 0.191(10) 0.167(9) 0.112(7) 0.099(7) 0.060(7) 0.096(8)
C61 0.048(3) 0.049(3) 0.058(3) 0.022(2) 0.023(2) 0.028(2)
C62 0.068(3) 0.065(3) 0.106(4) 0.043(3) 0.056(3) 0.043(3)
C63 0.046(4) 0.055(4) 0.058(6) 0.012(5) 0.016(4) 0.029(3)
C64 0.052(4) 0.069(5) 0.077(6) 0.030(5) 0.029(4) 0.026(3)
C65 0.047(2) 0.044(2) 0.048(3) 0.020(2) 0.025(2) 0.023(2)
C66 0.053(3) 0.049(2) 0.057(3) 0.022(2) 0.028(2) 0.028(2)
C67 0.055(3) 0.071(3) 0.081(4) 0.045(3) 0.036(3) 0.037(3)
C68 0.120(5) 0.114(5) 0.145(6) 0.098(5) 0.100(5) 0.092(5)
C69 0.052(3) 0.035(2) 0.054(3) 0.011(2) 0.024(2) 0.011(2)
C70 0.057(3) 0.043(2) 0.049(3) 0.011(2) 0.015(2) 0.021(2)
C71 0.090(5) 0.043(3) 0.090(5) 0.014(3) 0.032(4) 0.019(3)
C72 0.101(6) 0.069(4) 0.137(7) 0.016(5) 0.046(6) 0.015(4)
C73 0.061(3) 0.103(4) 0.045(2) 0.008(3) 0.000(2) 0.049(3)
C77 0.075(3) 0.061(3) 0.061(3) 0.039(3) 0.038(3) 0.033(3)
C78 0.113(5) 0.075(4) 0.080(4) 0.053(4) 0.059(4) 0.046(4)
C79 0.147(7) 0.168(8) 0.096(5) 0.086(6) 0.067(6) 0.102(7)
C80 0.373(19) 0.311(16) 0.222(12) 0.235(13) 0.217(13) 0.278(16)
C81 0.059(3) 0.057(3) 0.058(3) 0.031(3) 0.025(3) 0.019(2)
C82 0.077(4) 0.048(3) 0.083(4) 0.037(3) 0.022(3) 0.013(3)
C83 0.114(6) 0.087(5) 0.120(6) 0.075(5) 0.056(5) 0.059(4)
C84 0.142(7) 0.080(5) 0.087(5) 0.046(4) 0.021(5) 0.031(5)
C85 0.051(3) 0.034(2) 0.048(3) 0.011(2) 0.017(2) 0.015(2)
C86 0.055(3) 0.035(2) 0.056(3) 0.010(2) 0.016(2) 0.016(2)
C87 0.064(3) 0.044(3) 0.055(3) 0.015(2) 0.010(3) 0.019(2)
C88 0.057(3) 0.057(3) 0.093(5) 0.021(3) -0.011(3) 0.009(3)
C89 0.039(2) 0.0299(19) 0.039(2) 0.0131(18) 0.0176(19) 0.0171(17)
C90 0.042(2) 0.033(2) 0.041(2) 0.0144(18) 0.020(2) 0.0181(18)
C91 0.0329(19) 0.0332(19) 0.038(2) 0.0168(18) 0.0137(18) 0.0153(17)
C92 0.0314(19) 0.0312(19) 0.035(2) 0.0126(17) 0.0107(17) 0.0135(16)
C93 0.0323(19) 0.0297(19) 0.040(2) 0.0168(18) 0.0128(18) 0.0148(16)
C94 0.0304(19) 0.0316(19) 0.039(2) 0.0145(18) 0.0140(18) 0.0122(16)
C95 0.034(2) 0.040(2) 0.037(2) 0.0197(18) 0.0155(18) 0.0177(18)
C96 0.037(2) 0.035(2) 0.043(2) 0.0223(19) 0.0166(19) 0.0184(18)
C97 0.0274(18) 0.0327(19) 0.038(2) 0.0150(17) 0.0128(17) 0.0112(16)
C98 0.035(2) 0.038(2) 0.034(2) 0.0132(18) 0.0093(18) 0.0149(18)
C99 0.035(2) 0.033(2) 0.038(2) 0.0101(18) 0.0105(19) 0.0115(17)
C100 0.033(2) 0.035(2) 0.044(2) 0.0158(19) 0.0189(19) 0.0138(17)
C101 0.0307(19) 0.0252(18) 0.039(2) 0.0108(17) 0.0138(18) 0.0076(16)
C102 0.0308(19) 0.0304(19) 0.036(2) 0.0115(17) 0.0149(18) 0.0106(16)
C103 0.033(2) 0.0281(19) 0.045(2) 0.0124(18) 0.0145(19) 0.0076(17)
C104 0.032(2) 0.0245(18) 0.049(2) 0.0109(18) 0.0186(19) 0.0080(16)
C105 0.037(2) 0.0273(18) 0.044(2) 0.0166(18) 0.0191(19) 0.0111(17)
C106 0.034(2) 0.0263(18) 0.038(2) 0.0087(17) 0.0142(18) 0.0107(16)
C107 0.032(2) 0.0290(19) 0.047(2) 0.0172(19) 0.0188(19) 0.0109(17)
C109 0.043(2) 0.0268(19) 0.052(3) 0.0165(19) 0.023(2) 0.0163(18)
C108 0.040(2) 0.0312(19) 0.051(2) 0.0226(19) 0.023(2) 0.0166(18)
C110 0.038(2) 0.0274(19) 0.045(2) 0.0115(18) 0.020(2) 0.0102(17)
C111 0.036(2) 0.031(2) 0.048(2) 0.0164(19) 0.017(2) 0.0159(18)
C112 0.037(2) 0.034(2) 0.048(2) 0.0217(19) 0.019(2) 0.0145(18)
C113 0.044(2) 0.035(2) 0.057(3) 0.027(2) 0.025(2) 0.0210(19)
C114 0.045(2) 0.0290(19) 0.053(3) 0.020(2) 0.024(2) 0.0190(18)
C115 0.049(2) 0.042(2) 0.057(3) 0.027(2) 0.024(2) 0.025(2)
C116 0.044(2) 0.044(2) 0.056(3) 0.030(2) 0.018(2) 0.023(2)
C117 0.043(2) 0.039(2) 0.044(2) 0.025(2) 0.019(2) 0.0192(19)
C118 0.036(2) 0.037(2) 0.048(2) 0.022(2) 0.018(2) 0.0168(18)
C119 0.043(2) 0.044(2) 0.041(2) 0.023(2) 0.020(2) 0.0223(19)
C120 0.036(2) 0.041(2) 0.046(2) 0.022(2) 0.018(2) 0.0167(19)
C121 0.039(2) 0.037(2) 0.040(2) 0.0172(19) 0.0167(19) 0.0175(18)
C122 0.039(2) 0.044(2) 0.038(2) 0.0195(19) 0.0160(19) 0.0196(19)
C123 0.039(2) 0.048(2) 0.040(2) 0.023(2) 0.013(2) 0.019(2)
C124 0.043(2) 0.043(2) 0.044(2) 0.023(2) 0.015(2) 0.023(2)
C125 0.038(2) 0.043(2) 0.035(2) 0.0160(19) 0.0156(19) 0.0162(19)
C126 0.039(2) 0.045(2) 0.035(2) 0.013(2) 0.0090(19) 0.016(2)
C127 0.039(2) 0.045(2) 0.036(2) 0.008(2) 0.010(2) 0.011(2)
C128 0.034(2) 0.041(2) 0.034(2) 0.0103(18) 0.0161(18) 0.0105(18)
C129 0.033(2) 0.035(2) 0.039(2) 0.0110(18) 0.0166(19) 0.0095(17)
C130 0.035(2) 0.039(2) 0.035(2) 0.0124(18) 0.0145(19) 0.0114(18)
C131 0.033(2) 0.034(2) 0.041(2) 0.0115(18) 0.0161(19) 0.0121(17)
C132 0.035(2) 0.035(2) 0.033(2) 0.0101(18) 0.0162(18) 0.0115(17)
C133 0.040(2) 0.036(2) 0.035(2) 0.0095(18) 0.0179(19) 0.0125(18)
C134 0.035(2) 0.032(2) 0.035(2) 0.0032(18) 0.0135(19) 0.0076(17)
C135 0.041(2) 0.0313(19) 0.036(2) 0.0109(17) 0.0206(19) 0.0135(18)
C136 0.043(2) 0.0283(19) 0.039(2) 0.0083(17) 0.023(2) 0.0140(17)
C137 0.043(2) 0.0281(19) 0.044(2) 0.0115(18) 0.021(2) 0.0111(18)
C138 0.039(2) 0.0277(19) 0.039(2) 0.0047(18) 0.019(2) 0.0056(17)
C139 0.044(2) 0.0284(19) 0.049(2) 0.0146(19) 0.022(2) 0.0151(18)
C140 0.040(2) 0.033(2) 0.043(2) 0.0123(19) 0.018(2) 0.0177(18)
C141 0.039(2) 0.0290(19) 0.035(2) 0.0102(17) 0.0200(19) 0.0123(17)
C142 0.040(2) 0.0294(19) 0.037(2) 0.0109(17) 0.0210(19) 0.0119(17)
C143 0.048(2) 0.033(2) 0.050(3) 0.019(2) 0.022(2) 0.0210(19)
C144 0.044(2) 0.034(2) 0.042(2) 0.0149(19) 0.013(2) 0.0188(19)
C145 0.041(2) 0.056(3) 0.062(3) 0.027(3) 0.010(2) 0.019(2)
C146 0.064(4) 0.089(4) 0.065(4) 0.028(3) -0.004(3) 0.033(3)
C147 0.085(5) 0.115(6) 0.084(5) 0.051(5) 0.015(4) 0.032(4)
C148 0.173(9) 0.172(9) 0.043(4) 0.007(5) -0.004(5) 0.085(8)
C149 0.064(3) 0.049(3) 0.053(3) 0.029(2) 0.027(2) 0.027(2)
C150 0.100(4) 0.093(4) 0.086(4) 0.064(4) 0.039(3) 0.058(4)
C151 0.099(4) 0.130(8) 0.181(11) 0.114(8) 0.020(5) 0.055(5)
C152 0.136(10) 0.200(13) 0.34(2) 0.204(15) 0.060(12) 0.104(10)
C153 0.049(3) 0.039(2) 0.047(3) 0.006(2) 0.020(2) 0.012(2)
C154 0.059(3) 0.049(3) 0.047(3) 0.009(2) 0.015(2) 0.014(2)
C155 0.078(4) 0.048(3) 0.063(3) 0.016(3) 0.025(3) 0.020(3)
C156 0.121(6) 0.049(3) 0.076(4) 0.011(3) 0.012(4) 0.003(4)
C157 0.095(4) 0.057(3) 0.080(4) 0.028(3) 0.050(4) 0.049(3)
C158 0.078(7) 0.037(5) 0.130(10) 0.035(6) 0.058(8) 0.032(5)
C159 0.125(9) 0.069(6) 0.145(10) 0.064(7) 0.082(9) 0.076(7)
C160 0.27(3) 0.32(2) 0.37(2) 0.305(19) 0.12(2) 0.16(2)
C161 0.064(3) 0.074(3) 0.065(3) 0.045(3) 0.033(3) 0.045(3)
C162 0.086(4) 0.100(5) 0.105(5) 0.067(4) 0.039(4) 0.059(4)
C163 0.132(7) 0.107(6) 0.145(7) 0.078(6) 0.061(6) 0.076(6)
C164 0.201(10) 0.140(8) 0.186(10) 0.100(8) 0.064(8) 0.133(8)
C167 0.066(3) 0.033(2) 0.076(3) 0.025(2) 0.031(3) 0.022(2)
C166 0.140(9) 0.089(10) 0.069(5) 0.040(5) 0.046(5) 0.048(8)
C165 0.118(9) 0.080(6) 0.064(4) 0.033(5) 0.037(5) 0.046(6)
C168 0.115(5) 0.047(3) 0.113(5) 0.042(3) 0.054(5) 0.046(3)
C169 0.112(6) 0.088(5) 0.153(7) 0.078(5) 0.081(6) 0.070(5)
C170 0.170(9) 0.157(9) 0.198(11) 0.117(9) 0.085(9) 0.120(8)
C171 0.048(3) 0.038(2) 0.067(3) 0.011(2) 0.028(3) 0.008(2)
C172 0.057(3) 0.041(2) 0.059(3) 0.013(2) 0.020(3) 0.018(2)
C173 0.074(4) 0.057(3) 0.067(3) 0.023(3) 0.021(3) 0.033(3)
C174 0.090(4) 0.047(3) 0.092(4) 0.016(3) 0.031(4) 0.030(3)
C175 0.073(6) 0.070(5) 0.038(4) 0.018(4) 0.011(4) 0.039(5)
C176 0.139(9) 0.118(9) 0.060(5) 0.044(5) 0.037(6) 0.076(7)
C74 0.14(2) 0.087(18) 0.083(10) 0.060(12) 0.048(12) 0.073(17)
C1A 0.18(3) 0.13(3) 0.095(18) 0.08(2) 0.056(18) 0.11(2)
C75 0.031(5) 0.066(6) 0.047(3) 0.002(3) -0.004(3) -0.001(4)
C76 0.057(7) 0.105(7) 0.083(5) 0.043(6) 0.025(5) 0.032(6)
C178 0.130(14) 0.22(2) 0.078(6) 0.074(9) 0.034(7) 0.058(14)
C75A 0.057(9) 0.061(10) 0.043(4) -0.002(6) -0.006(5) 0.031(9)
C76A 0.061(9) 0.147(15) 0.052(6) 0.044(9) 0.021(6) 0.060(10)
C177 0.24(3) 0.34(4) 0.141(16) 0.18(3) 0.15(2) 0.26(4)
C179 0.112(19) 0.034(10) 0.121(19) 0.014(11) 0.022(18) 0.025(12)
C1B 0.084(14) 0.089(11) 0.102(16) 0.050(11) 0.064(14) 0.049(11)
C1C 0.18(3) 0.14(3) 0.37(5) 0.14(4) 0.11(4) 0.12(3)
C63A 0.084(15) 0.046(10) 0.074(13) 0.013(10) 0.041(12) 0.041(11)
C64A 0.070(13) 0.070(12) 0.043(11) 0.009(9) 0.013(9) 0.010(10)
C180 0.076(9) 0.079(10) 0.043(6) 0.023(7) 0.021(6) 0.052(8)
C1D 0.27(2) 0.134(15) 0.113(12) 0.082(11) 0.136(15) 0.158(17)
C1E 0.23(3) 0.14(2) 0.116(15) 0.086(16) 0.130(19) 0.14(2)
C1F 0.34(4) 0.20(2) 0.20(3) 0.12(2) 0.18(3) 0.10(3)

loop_
_atom_type_symbol
_atom_type_description
_atom_type_scat_dispersion_real
_atom_type_scat_dispersion_imag
_atom_type_scat_source
C C 0.0181 0.0091 'International Tables Vol C Tables 4.2.6.8 and 6.1.1.4'
H H 0.0000 0.0000 'International Tables Vol C Tables 4.2.6.8 and 6.1.1.4'
O O 0.0492 0.0322 'International Tables Vol C Tables 4.2.6.8 and 6.1.1.4'
S S 0.3331 0.5567 'International Tables Vol C Tables 4.2.6.8 and 6.1.1.4'

loop_
_geom_angle_atom_site_label_1
_geom_angle_atom_site_label_2
_geom_angle_atom_site_label_3
_geom_angle
_geom_angle_site_symmetry_1
_geom_angle_site_symmetry_3
_geom_angle_publ_flag
C1 S1 C56 90.04(18) . . ?
C2 C1 S1 114.4(3) . . ?
C6 C1 S1 123.3(3) . . ?
C6 C1 C2 121.6(3) . . ?
C3 O1 C57 114.1(3) . . ?
C8 S2 C6 89.84(18) . . ?
C1 C2 C3 117.2(3) . . ?
C1 C2 C55 110.2(3) . . ?
C3 C2 C55 132.2(4) . . ?
C4 O2 C61 110.9(3) . . ?
C28 S3 C29 89.97(18) . . ?
O1 C3 C2 119.7(3) . . ?
O1 C3 C4 118.7(3) . . ?
C4 C3 C2 121.3(4) . . ?
C17 O3 C65 117.1(3) . . ?
C34 S4 C35 89.90(18) . . ?
O2 C4 C5 118.0(3) . . ?
C3 C4 O2 121.0(4) . . ?
C3 C4 C5 121.0(4) . . ?
C18 O4 C69 116.1(3) . . ?
C120 S6 C118 90.0(2) . . ?
C1 C6 S2 123.8(3) . . ?
C5 C6 C1 121.3(3) . . ?
C5 C6 S2 114.3(3) . . ?
C32 O6 C77 113.0(3) . . ?
C45 O7 C81 116.5(3) . . ?
C93 S7 C102 89.93(18) . . ?
C8 C7 C12 117.3(4) . . ?
C8 C7 C5 110.6(3) . . ?
C12 C7 C5 132.0(4) . . ?
C46 O8 C85 114.9(3) . . ?
C92 S8 C89 90.19(18) . . ?
C7 C8 S2 114.6(3) . . ?
C7 C8 C9 122.9(3) . . ?
C9 C8 S2 122.2(3) . . ?
C123 O9 C175 113.1(5) . . ?
C123 O9 C180 115.4(7) . . ?
C10 C9 C8 118.6(3) . . ?
C16 C9 C8 121.0(3) . . ?
C16 C9 C10 120.1(3) . . ?
C124 O10 C161 116.4(3) . . ?
C9 C10 C11 117.9(4) . . ?
C13 C10 C9 117.6(3) . . ?
C13 C10 C11 124.4(4) . . ?
C109 O11 C167 114.6(3) . . ?
C10 C11 H11 119.0 . . ?
C12 C11 C10 122.1(4) . . ?
C12 C11 H11 119.0 . . ?
C110 O12 C171 113.8(3) . . ?
C7 C12 H12 119.6 . . ?
C11 C12 C7 120.9(4) . . ?
C11 C12 H12 119.6 . . ?
C95 O13 C145 114.9(3) . . ?
C10 C13 H13 119.1 . . ?
C14 C13 C10 121.9(4) . . ?
C14 C13 H13 119.1 . . ?
C96 O14 C149 117.7(3) . . ?
C13 C14 C15 119.9(4) . . ?
C13 C14 C17 122.5(4) . . ?
C15 C14 C17 117.5(3) . . ?
C137 O15 C157 116.7(3) . . ?
C14 C15 C20 120.4(3) . . ?
C16 C15 C14 118.2(3) . . ?
C16 C15 C20 121.1(3) . . ?
C138 O16 C153 114.0(3) . . ?
C9 C16 H16 118.9 . . ?
C15 C16 C9 122.2(3) . . ?
C15 C16 H16 118.9 . . ?
O3 C17 C14 116.2(3) . . ?
C18 C17 O3 121.8(3) . . ?
C18 C17 C14 121.9(3) . . ?
O4 C18 C19 117.1(3) . . ?
C17 C18 O4 121.1(3) . . ?
C17 C18 C19 121.8(3) . . ?
C20 C19 C18 117.8(3) . . ?
C24 C19 C18 123.2(3) . . ?
C24 C19 C20 119.0(3) . . ?
C20 C21 H21 118.9 . . ?
C20 C21 C22 122.2(4) . . ?
C22 C21 H21 118.9 . . ?
C19 C20 C15 119.8(3) . . ?
C21 C20 C15 121.5(3) . . ?
C21 C20 C19 118.4(3) . . ?
C21 C22 C23 119.9(3) . . ?
C21 C22 C28 121.3(3) . . ?
C28 C22 C23 118.1(3) . . ?
C24 C23 C22 117.6(3) . . ?
C24 C23 C25 124.6(4) . . ?
C25 C23 C22 117.6(3) . . ?
C19 C24 C23 122.3(4) . . ?
C19 C24 H24 118.9 . . ?
C23 C24 H24 118.9 . . ?
C23 C25 H25 118.6 . . ?
C26 C25 C23 122.8(4) . . ?
C26 C25 H25 118.6 . . ?
C25 C26 H26 119.9 . . ?
C25 C26 C27 120.3(4) . . ?
C27 C26 H26 119.9 . . ?
C26 C27 C30 131.8(4) . . ?
C28 C27 C26 117.4(3) . . ?
C28 C27 C30 110.6(3) . . ?
C22 C28 S3 122.1(3) . . ?
C27 C28 S3 114.2(3) . . ?
C27 C28 C22 123.3(3) . . ?
C30 C29 S3 113.5(3) . . ?
C30 C29 C34 122.2(4) . . ?
C34 C29 S3 123.8(3) . . ?
C29 C30 C27 111.5(3) . . ?
C29 C30 C31 117.3(3) . . ?
C31 C30 C27 130.6(4) . . ?
C32 C31 C30 120.7(3) . . ?
O5 C31 C30 119.4(3) . . ?
O5 C31 C32 119.8(3) . . ?
O6 C32 C31 120.2(3) . . ?
O6 C32 C33 119.0(3) . . ?
C31 C32 C33 120.9(3) . . ?
C32 C33 C36 130.8(4) . . ?
C34 C33 C32 117.9(3) . . ?
C34 C33 C36 110.9(3) . . ?
C29 C34 S4 124.6(3) . . ?
C29 C34 C33 121.0(4) . . ?
C33 C34 S4 113.9(3) . . ?
C36 C35 S4 114.1(3) . . ?
C36 C35 C40 122.8(3) . . ?
C40 C35 S4 122.8(3) . . ?
C35 C36 C33 111.1(3) . . ?
C35 C36 C37 117.5(4) . . ?
C37 C36 C33 131.4(4) . . ?
C37 C38 H38 119.1 . . ?
C37 C38 C39 121.8(4) . . ?
C39 C38 H38 119.1 . . ?
C36 C37 H37 119.6 . . ?
C38 C37 C36 120.9(4) . . ?
C38 C37 H37 119.6 . . ?
C40 C39 C38 118.6(4) . . ?
C44 C39 C38 123.7(4) . . ?
C44 C39 C40 117.4(4) . . ?
C39 C40 C35 117.9(3) . . ?
C41 C40 C35 121.3(3) . . ?
C41 C40 C39 120.4(4) . . ?
C40 C41 H41 118.9 . . ?
C40 C41 C42 122.1(4) . . ?
C42 C41 H41 118.9 . . ?
C41 C42 C43 118.1(4) . . ?
C41 C42 C48 121.3(3) . . ?
C43 C42 C48 120.3(3) . . ?
C42 C43 C45 118.0(4) . . ?
C44 C43 C42 119.8(4) . . ?
C44 C43 C45 122.0(4) . . ?
C39 C44 H44 119.2 . . ?
C43 C44 C39 121.7(4) . . ?
C43 C44 H44 119.2 . . ?
O7 C45 C43 116.1(3) . . ?
C46 C45 O7 122.7(3) . . ?
C46 C45 C43 121.1(4) . . ?
O8 C46 C47 116.2(3) . . ?
C45 C46 O8 120.9(4) . . ?
C45 C46 C47 122.8(4) . . ?
C48 C47 C46 117.1(4) . . ?
C52 C47 C46 123.6(4) . . ?
C52 C47 C48 119.3(4) . . ?
C47 C48 C42 119.6(3) . . ?
C49 C48 C42 121.3(3) . . ?
C49 C48 C47 118.6(4) . . ?
C48 C49 H49 118.8 . . ?
C48 C49 C50 122.3(4) . . ?
C50 C49 H49 118.8 . . ?
C49 C50 C51 120.0(3) . . ?
C49 C50 C56 120.9(3) . . ?
C56 C50 C51 118.6(3) . . ?
C50 C51 C53 117.3(4) . . ?
C52 C51 C50 117.5(3) . . ?
C52 C51 C53 125.2(4) . . ?
C47 C52 C51 122.0(4) . . ?
C47 C52 H52 119.0 . . ?
C51 C52 H52 119.0 . . ?
C51 C53 H53 118.7 . . ?
C54 C53 C51 122.6(4) . . ?
C54 C53 H53 118.7 . . ?
C53 C54 H54 119.6 . . ?
C53 C54 C55 120.9(4) . . ?
C55 C54 H54 119.6 . . ?
C54 C55 C2 131.9(4) . . ?
C56 C55 C2 111.2(3) . . ?
C56 C55 C54 116.6(4) . . ?
C50 C56 S1 121.6(3) . . ?
C55 C56 S1 114.2(3) . . ?
C55 C56 C50 123.8(4) . . ?
O1 C57 H57A 109.2 . . ?
O1 C57 H57B 109.2 . . ?
O1 C57 C58 112.1(4) . . ?
H57A C57 H57B 107.9 . . ?
C58 C57 H57A 109.2 . . ?
C58 C57 H57B 109.2 . . ?
C57 C58 H58A 109.3 . . ?
C57 C58 H58B 109.3 . . ?
C57 C58 C59 111.5(5) . . ?
H58A C58 H58B 108.0 . . ?
C59 C58 H58A 109.3 . . ?
C59 C58 H58B 109.3 . . ?
C58 C59 H59A 108.8 . . ?
C58 C59 H59B 108.8 . . ?
H59A C59 H59B 107.7 . . ?
C60 C59 C58 113.6(6) . . ?
C60 C59 H59A 108.8 . . ?
C60 C59 H59B 108.8 . . ?
C31 O5 C73 113.0(3) . . ?
C130 S5 C121 89.79(19) . . ?
C4 C5 C7 131.8(4) . . ?
C6 C5 C4 117.5(4) . . ?
C6 C5 C7 110.5(3) . . ?
C59 C60 H60A 109.5 . . ?
C59 C60 H60B 109.5 . . ?
C59 C60 H60C 109.5 . . ?
H60A C60 H60B 109.5 . . ?
H60A C60 H60C 109.5 . . ?
H60B C60 H60C 109.5 . . ?
O2 C61 H61A 110.1 . . ?
O2 C61 H61B 110.1 . . ?
O2 C61 C62 107.9(4) . . ?
H61A C61 H61B 108.4 . . ?
C62 C61 H61A 110.1 . . ?
C62 C61 H61B 110.1 . . ?
C61 C62 H62A 109.3 . . ?
C61 C62 H62B 109.3 . . ?
C61 C62 H62C 109.3 . . ?
C61 C62 H62D 109.3 . . ?
C61 C62 C63 111.7(5) . . ?
C61 C62 C63A 111.7(7) . . ?
H62A C62 H62B 107.9 . . ?
H62C C62 H62D 107.9 . . ?
C63 C62 H62A 109.3 . . ?
C63 C62 H62B 109.3 . . ?
C63A C62 H62C 109.3 . . ?
C63A C62 H62D 109.3 . . ?
C62 C63 H63A 109.8 . . ?
C62 C63 H63B 109.8 . . ?
H63A C63 H63B 108.2 . . ?
C64 C63 C62 109.6(7) . . ?
C64 C63 H63A 109.8 . . ?
C64 C63 H63B 109.8 . . ?
C63 C64 H64A 109.5 . . ?
C63 C64 H64B 109.5 . . ?
C63 C64 H64C 109.5 . . ?
H64A C64 H64B 109.5 . . ?
H64A C64 H64C 109.5 . . ?
H64B C64 H64C 109.5 . . ?
O3 C65 H65A 110.5 . . ?
O3 C65 H65B 110.5 . . ?
O3 C65 C66 106.4(3) . . ?
H65A C65 H65B 108.6 . . ?
C66 C65 H65A 110.5 . . ?
C66 C65 H65B 110.5 . . ?
C65 C66 H66A 108.8 . . ?
C65 C66 H66B 108.8 . . ?
C65 C66 C67 114.0(4) . . ?
H66A C66 H66B 107.7 . . ?
C67 C66 H66A 108.8 . . ?
C67 C66 H66B 108.8 . . ?
C66 C67 H67A 108.8 . . ?
C66 C67 H67B 108.8 . . ?
C66 C67 C68 113.7(5) . . ?
H67A C67 H67B 107.7 . . ?
C68 C67 H67A 108.8 . . ?
C68 C67 H67B 108.8 . . ?
C67 C68 H68A 109.5 . . ?
C67 C68 H68B 109.5 . . ?
C67 C68 H68C 109.5 . . ?
H68A C68 H68B 109.5 . . ?
H68A C68 H68C 109.5 . . ?
H68B C68 H68C 109.5 . . ?
O4 C69 H69A 110.2 . . ?
O4 C69 H69B 110.2 . . ?
O4 C69 C70 107.8(4) . . ?
H69A C69 H69B 108.5 . . ?
C70 C69 H69A 110.2 . . ?
C70 C69 H69B 110.2 . . ?
C69 C70 H70A 108.8 . . ?
C69 C70 H70B 108.8 . . ?
C69 C70 C71 113.8(5) . . ?
H70A C70 H70B 107.7 . . ?
C71 C70 H70A 108.8 . . ?
C71 C70 H70B 108.8 . . ?
C70 C71 H71A 109.7 . . ?
C70 C71 H71B 109.7 . . ?
C70 C71 C72 110.0(5) . . ?
H71A C71 H71B 108.2 . . ?
C72 C71 H71A 109.7 . . ?
C72 C71 H71B 109.7 . . ?
C71 C72 H72A 109.5 . . ?
C71 C72 H72B 109.5 . . ?
C71 C72 H72C 109.5 . . ?
H72A C72 H72B 109.5 . . ?
H72A C72 H72C 109.5 . . ?
H72B C72 H72C 109.5 . . ?
O5 C73 H73A 107.6 . . ?
O5 C73 H73B 107.6 . . ?
O5 C73 H73C 112.1 . . ?
O5 C73 H73D 112.1 . . ?
O5 C73 C75 118.8(6) . . ?
O5 C73 C75A 98.4(7) . . ?
H73A C73 H73B 107.1 . . ?
H73C C73 H73D 109.7 . . ?
C75 C73 H73A 107.6 . . ?
C75 C73 H73B 107.6 . . ?
C75A C73 H73C 112.1 . . ?
C75A C73 H73D 112.1 . . ?
O6 C77 H77A 109.8 . . ?
O6 C77 H77B 109.8 . . ?
O6 C77 C78 109.5(4) . . ?
H77A C77 H77B 108.2 . . ?
C78 C77 H77A 109.8 . . ?
C78 C77 H77B 109.8 . . ?
C77 C78 H78A 108.5 . . ?
C77 C78 H78B 108.5 . . ?
H78A C78 H78B 107.5 . . ?
C79 C78 C77 115.1(6) . . ?
C79 C78 H78A 108.5 . . ?
C79 C78 H78B 108.5 . . ?
C78 C79 H79A 109.5 . . ?
C78 C79 H79B 109.5 . . ?
C78 C79 C80 110.7(9) . . ?
H79A C79 H79B 108.1 . . ?
C80 C79 H79A 109.5 . . ?
C80 C79 H79B 109.5 . . ?
C79 C80 H80A 109.5 . . ?
C79 C80 H80B 109.5 . . ?
C79 C80 H80C 109.5 . . ?
H80A C80 H80B 109.5 . . ?
H80A C80 H80C 109.5 . . ?
H80B C80 H80C 109.5 . . ?
O7 C81 H81A 110.7 . . ?
O7 C81 H81B 110.7 . . ?
O7 C81 C82 105.4(4) . . ?
H81A C81 H81B 108.8 . . ?
C82 C81 H81A 110.7 . . ?
C82 C81 H81B 110.7 . . ?
C81 C82 H82A 108.1 . . ?
C81 C82 H82B 108.1 . . ?
H82A C82 H82B 107.3 . . ?
C83 C82 C81 116.7(5) . . ?
C83 C82 H82A 108.1 . . ?
C83 C82 H82B 108.1 . . ?
C82 C83 H83A 109.2 . . ?
C82 C83 H83B 109.2 . . ?
H83A C83 H83B 107.9 . . ?
C84 C83 C82 111.9(7) . . ?
C84 C83 H83A 109.2 . . ?
C84 C83 H83B 109.2 . . ?
C83 C84 H84A 109.5 . . ?
C83 C84 H84B 109.5 . . ?
C83 C84 H84C 109.5 . . ?
H84A C84 H84B 109.5 . . ?
H84A C84 H84C 109.5 . . ?
H84B C84 H84C 109.5 . . ?
O8 C85 H85A 110.0 . . ?
O8 C85 H85B 110.0 . . ?
O8 C85 C86 108.2(4) . . ?
H85A C85 H85B 108.4 . . ?
C86 C85 H85A 110.0 . . ?
C86 C85 H85B 110.0 . . ?
C85 C86 H86A 108.6 . . ?
C85 C86 H86B 108.6 . . ?
C85 C86 C87 114.8(4) . . ?
H86A C86 H86B 107.5 . . ?
C87 C86 H86A 108.6 . . ?
C87 C86 H86B 108.6 . . ?
C86 C87 H87A 108.7 . . ?
C86 C87 H87B 108.7 . . ?
C86 C87 C88 114.4(4) . . ?
H87A C87 H87B 107.6 . . ?
C88 C87 H87A 108.7 . . ?
C88 C87 H87B 108.7 . . ?
C87 C88 H88A 109.5 . . ?
C87 C88 H88B 109.5 . . ?
C87 C88 H88C 109.5 . . ?
H88A C88 H88B 109.5 . . ?
H88A C88 H88C 109.5 . . ?
H88B C88 H88C 109.5 . . ?
C90 C89 S8 113.5(3) . . ?
C90 C89 C141 123.6(4) . . ?
C141 C89 S8 122.1(3) . . ?
C89 C90 C91 111.6(3) . . ?
C89 C90 C144 117.0(4) . . ?
C144 C90 C91 131.2(4) . . ?
C92 C91 C90 111.0(3) . . ?
C92 C91 C96 116.8(3) . . ?
C96 C91 C90 132.0(3) . . ?
C91 C92 S8 113.5(3) . . ?
C93 C92 S8 124.1(3) . . ?
C93 C92 C91 122.1(4) . . ?
C92 C93 S7 124.6(3) . . ?
C92 C93 C94 121.4(3) . . ?
C94 C93 S7 113.7(3) . . ?
C93 C94 C95 116.9(3) . . ?
C93 C94 C97 110.9(3) . . ?
C95 C94 C97 132.1(4) . . ?
O13 C95 C94 118.5(3) . . ?
O13 C95 C96 120.2(3) . . ?
C96 C95 C94 121.2(4) . . ?
O14 C96 C91 117.5(3) . . ?
O14 C96 C95 121.5(3) . . ?
C95 C96 C91 120.9(3) . . ?
C98 C97 C94 131.4(4) . . ?
C102 C97 C94 111.1(3) . . ?
C102 C97 C98 117.2(3) . . ?
C97 C98 H98 119.7 . . ?
C99 C98 C97 120.6(4) . . ?
C99 C98 H98 119.7 . . ?
C98 C99 H99 118.6 . . ?
C98 C99 C100 122.7(4) . . ?
C100 C99 H99 118.6 . . ?
C101 C100 C99 117.3(3) . . ?
C103 C100 C99 124.5(4) . . ?
C103 C100 C101 118.2(4) . . ?
C100 C101 C102 118.5(3) . . ?
C106 C101 C100 119.6(3) . . ?
C106 C101 C102 121.3(3) . . ?
C97 C102 S7 114.1(3) . . ?
C97 C102 C101 123.3(4) . . ?
C101 C102 S7 121.9(3) . . ?
C100 C103 H103 119.4 . . ?
C104 C103 C100 121.3(4) . . ?
C104 C103 H103 119.4 . . ?
C103 C104 C105 120.2(3) . . ?
C103 C104 C110 123.1(4) . . ?
C105 C104 C110 116.7(4) . . ?
C104 C105 C107 120.8(3) . . ?
C106 C105 C104 117.6(4) . . ?
C106 C105 C107 121.3(4) . . ?
C101 C106 H106 118.7 . . ?
C105 C106 C101 122.6(4) . . ?
C105 C106 H106 118.7 . . ?
C108 C107 C105 120.6(4) . . ?
C111 C107 C105 121.2(3) . . ?
C111 C107 C108 117.8(4) . . ?
O11 C109 C108 117.4(4) . . ?
C110 C109 O11 120.1(4) . . ?
C110 C109 C108 122.4(3) . . ?
C107 C108 C109 117.0(3) . . ?
C114 C108 C107 119.9(4) . . ?
C114 C108 C109 123.0(4) . . ?
O12 C110 C104 119.1(4) . . ?
C109 C110 O12 119.5(3) . . ?
C109 C110 C104 121.3(4) . . ?
C107 C111 H111 118.7 . . ?
C107 C111 C112 122.6(4) . . ?
C112 C111 H111 118.7 . . ?
C111 C112 C113 120.4(4) . . ?
C111 C112 C118 120.5(4) . . ?
C118 C112 C113 118.8(4) . . ?
C112 C113 C115 117.8(4) . . ?
C114 C113 C112 116.8(4) . . ?
C114 C113 C115 125.3(4) . . ?
C108 C114 C113 122.4(4) . . ?
C108 C114 H114 118.8 . . ?
C113 C114 H114 118.8 . . ?
C113 C115 H115 119.1 . . ?
C116 C115 C113 121.8(4) . . ?
C116 C115 H115 119.1 . . ?
C115 C116 H116 119.2 . . ?
C115 C116 C117 121.7(4) . . ?
C117 C116 H116 119.2 . . ?
C116 C117 C119 132.8(4) . . ?
C118 C117 C116 116.4(4) . . ?
C118 C117 C119 110.4(4) . . ?
C112 C118 S6 121.7(3) . . ?
C117 C118 S6 114.7(3) . . ?
C117 C118 C112 123.4(4) . . ?
C120 C119 C117 110.3(4) . . ?
C120 C119 C124 116.6(4) . . ?
C124 C119 C117 133.0(4) . . ?
C119 C120 S6 114.4(3) . . ?
C121 C120 S6 123.5(3) . . ?
C121 C120 C119 121.7(4) . . ?
C120 C121 S5 123.1(3) . . ?
C120 C121 C122 122.5(4) . . ?
C122 C121 S5 114.1(3) . . ?
C121 C122 C123 115.6(4) . . ?
C121 C122 C125 110.7(4) . . ?
C123 C122 C125 133.7(4) . . ?
O9 C123 C122 117.7(4) . . ?
O9 C123 C124 120.2(4) . . ?
C124 C123 C122 122.1(4) . . ?
O10 C124 C119 116.6(4) . . ?
O10 C124 C123 122.6(4) . . ?
C123 C124 C119 120.7(4) . . ?
C126 C125 C122 132.6(4) . . ?
C130 C125 C122 110.6(4) . . ?
C130 C125 C126 116.5(4) . . ?
C125 C126 H126 119.6 . . ?
C127 C126 C125 120.8(4) . . ?
C127 C126 H126 119.6 . . ?
C126 C127 H127 118.7 . . ?
C126 C127 C128 122.7(4) . . ?
C128 C127 H127 118.7 . . ?
C129 C128 C127 117.1(4) . . ?
C129 C128 C134 117.0(4) . . ?
C134 C128 C127 125.8(4) . . ?
C128 C129 C130 118.9(4) . . ?
C131 C129 C128 120.7(4) . . ?
C131 C129 C130 120.1(4) . . ?
C125 C130 S5 114.7(3) . . ?
C125 C130 C129 123.9(4) . . ?
C129 C130 S5 121.0(3) . . ?
C129 C131 H131 118.8 . . ?
C132 C131 C129 122.4(4) . . ?
C132 C131 H131 118.8 . . ?
C131 C132 C133 118.3(4) . . ?
C131 C132 C135 120.5(4) . . ?
C133 C132 C135 121.0(4) . . ?
C132 C133 C138 117.2(4) . . ?
C134 C133 C132 119.6(4) . . ?
C134 C133 C138 123.2(4) . . ?
C128 C134 H134 119.0 . . ?
C133 C134 C128 122.0(4) . . ?
C133 C134 H134 119.0 . . ?
C136 C135 C132 120.4(4) . . ?
C142 C135 C132 121.3(4) . . ?
C142 C135 C136 118.1(4) . . ?
C135 C136 C137 116.3(4) . . ?
C139 C136 C135 120.3(4) . . ?
C139 C136 C137 123.4(4) . . ?
O15 C137 C136 115.9(4) . . ?
C138 C137 O15 121.2(4) . . ?
C138 C137 C136 122.9(4) . . ?
O16 C138 C133 118.1(4) . . ?
C137 C138 O16 120.2(4) . . ?
C137 C138 C133 121.5(4) . . ?
C136 C139 H139 119.2 . . ?
C136 C139 C140 121.6(4) . . ?
C140 C139 H139 119.2 . . ?
C139 C140 C141 117.2(4) . . ?
C139 C140 C143 124.8(4) . . ?
C141 C140 C143 117.8(4) . . ?
C89 C141 C140 117.9(4) . . ?
C142 C141 C89 121.6(3) . . ?
C142 C141 C140 120.0(4) . . ?
C135 C142 C141 122.4(4) . . ?
C135 C142 H142 118.8 . . ?
C141 C142 H142 118.8 . . ?
C140 C143 H143 118.9 . . ?
C144 C143 C140 122.2(4) . . ?
C144 C143 H143 118.9 . . ?
C90 C144 H144 119.5 . . ?
C143 C144 C90 121.0(4) . . ?
C143 C144 H144 119.5 . . ?
O13 C145 H14A 110.3 . . ?
O13 C145 H14B 110.3 . . ?
O13 C145 C146 107.1(4) . . ?
H14A C145 H14B 108.6 . . ?
C146 C145 H14A 110.3 . . ?
C146 C145 H14B 110.3 . . ?
C145 C146 H14C 107.8 . . ?
C145 C146 H14D 107.8 . . ?
H14C C146 H14D 107.1 . . ?
C147 C146 C145 118.0(6) . . ?
C147 C146 H14C 107.8 . . ?
C147 C146 H14D 107.8 . . ?
C146 C147 H14E 109.0 . . ?
C146 C147 H14F 109.0 . . ?
C146 C147 C148 112.8(7) . . ?
H14E C147 H14F 107.8 . . ?
C148 C147 H14E 109.0 . . ?
C148 C147 H14F 109.0 . . ?
C147 C148 H14G 109.5 . . ?
C147 C148 H14H 109.5 . . ?
C147 C148 H14I 109.5 . . ?
H14G C148 H14H 109.5 . . ?
H14G C148 H14I 109.5 . . ?
H14H C148 H14I 109.5 . . ?
O14 C149 H14J 110.1 . . ?
O14 C149 H14K 110.1 . . ?
O14 C149 C150 108.2(4) . . ?
H14J C149 H14K 108.4 . . ?
C150 C149 H14J 110.1 . . ?
C150 C149 H14K 110.1 . . ?
C149 C150 H15A 107.8 . . ?
C149 C150 H15B 107.8 . . ?
C149 C150 H15C 109.4 . . ?
C149 C150 H15D 109.4 . . ?
H15A C150 H15B 107.2 . . ?
H15C C150 H15D 108.0 . . ?
C151 C150 C149 117.9(6) . . ?
C151 C150 H15A 107.8 . . ?
C151 C150 H15B 107.8 . . ?
C74 C150 C149 111.3(10) . . ?
C74 C150 H15C 109.4 . . ?
C74 C150 H15D 109.4 . . ?
C150 C151 H15E 108.6 . . ?
C150 C151 H15F 108.6 . . ?
C150 C151 C152 114.7(9) . . ?
H15E C151 H15F 107.6 . . ?
C152 C151 H15E 108.6 . . ?
C152 C151 H15F 108.6 . . ?
C151 C152 H15G 109.5 . . ?
C151 C152 H15H 109.5 . . ?
C151 C152 H15I 109.5 . . ?
H15G C152 H15H 109.5 . . ?
H15G C152 H15I 109.5 . . ?
H15H C152 H15I 109.5 . . ?
O16 C153 H15J 109.8 . . ?
O16 C153 H15K 109.8 . . ?
O16 C153 C154 109.4(4) . . ?
H15J C153 H15K 108.2 . . ?
C154 C153 H15J 109.8 . . ?
C154 C153 H15K 109.8 . . ?
C153 C154 H15L 109.0 . . ?
C153 C154 H15M 109.0 . . ?
C153 C154 C155 113.0(4) . . ?
H15L C154 H15M 107.8 . . ?
C155 C154 H15L 109.0 . . ?
C155 C154 H15M 109.0 . . ?
C154 C155 H15N 109.1 . . ?
C154 C155 H15O 109.1 . . ?
H15N C155 H15O 107.8 . . ?
C156 C155 C154 112.5(5) . . ?
C156 C155 H15N 109.1 . . ?
C156 C155 H15O 109.1 . . ?
C155 C156 H15P 109.5 . . ?
C155 C156 H15Q 109.5 . . ?
C155 C156 H15R 109.5 . . ?
H15P C156 H15Q 109.5 . . ?
H15P C156 H15R 109.5 . . ?
H15Q C156 H15R 109.5 . . ?
O15 C157 H15S 110.7 . . ?
O15 C157 H15T 110.7 . . ?
O15 C157 H15U 105.9 . . ?
O15 C157 H15V 105.9 . . ?
O15 C157 C158 105.4(6) . . ?
O15 C157 C179 125.5(13) . . ?
H15S C157 H15T 108.8 . . ?
H15U C157 H15V 106.3 . . ?
C158 C157 H15S 110.7 . . ?
C158 C157 H15T 110.7 . . ?
C179 C157 H15U 105.9 . . ?
C179 C157 H15V 105.9 . . ?
C157 C158 H15W 109.2 . . ?
C157 C158 H15X 109.2 . . ?
C157 C158 C159 111.9(8) . . ?
H15W C158 H15X 107.9 . . ?
C159 C158 H15W 109.2 . . ?
C159 C158 H15X 109.2 . . ?
C158 C159 H15Y 112.0 . . ?
C158 C159 H 112.0 . . ?
C158 C159 C160 98.8(13) . . ?
H15Y C159 H 109.7 . . ?
C160 C159 H15Y 112.0 . . ?
C160 C159 H 112.0 . . ?
C159 C160 H16A 109.5 . . ?
C159 C160 H16B 109.5 . . ?
C159 C160 H16C 109.5 . . ?
H16A C160 H16B 109.5 . . ?
H16A C160 H16C 109.5 . . ?
H16B C160 H16C 109.5 . . ?
O10 C161 H16D 109.7 . . ?
O10 C161 H16E 109.7 . . ?
O10 C161 C162 110.0(4) . . ?
H16D C161 H16E 108.2 . . ?
C162 C161 H16D 109.7 . . ?
C162 C161 H16E 109.7 . . ?
C161 C162 H16F 107.8 . . ?
C161 C162 H16G 107.8 . . ?
H16F C162 H16G 107.1 . . ?
C163 C162 C161 118.0(6) . . ?
C163 C162 H16F 107.8 . . ?
C163 C162 H16G 107.8 . . ?
C162 C163 H16H 109.5 . . ?
C162 C163 H16I 109.5 . . ?
C162 C163 C164 110.9(7) . . ?
H16H C163 H16I 108.0 . . ?
C164 C163 H16H 109.5 . . ?
C164 C163 H16I 109.5 . . ?
C163 C164 H16J 109.5 . . ?
C163 C164 H16K 109.5 . . ?
C163 C164 H16L 109.5 . . ?
H16J C164 H16K 109.5 . . ?
H16J C164 H16L 109.5 . . ?
H16K C164 H16L 109.5 . . ?
O11 C167 H16M 110.2 . . ?
O11 C167 H16N 110.2 . . ?
O11 C167 C168 107.4(4) . . ?
H16M C167 H16N 108.5 . . ?
C168 C167 H16M 110.2 . . ?
C168 C167 H16N 110.2 . . ?
H16O C166 H16P 107.9 . . ?
C165 C166 H16O 109.2 . . ?
C165 C166 H16P 109.2 . . ?
C165 C166 C176 112.1(14) . . ?
C176 C166 H16O 109.2 . . ?
C176 C166 H16P 109.2 . . ?
C166 C165 H16Q 108.8 . . ?
C166 C165 H16R 108.8 . . ?
H16Q C165 H16R 107.7 . . ?
C175 C165 C166 113.7(11) . . ?
C175 C165 H16Q 108.8 . . ?
C175 C165 H16R 108.8 . . ?
C167 C168 H16S 108.5 . . ?
C167 C168 H16T 108.5 . . ?
H16S C168 H16T 107.5 . . ?
C169 C168 C167 115.0(5) . . ?
C169 C168 H16S 108.5 . . ?
C169 C168 H16T 108.5 . . ?
C168 C169 H16U 108.6 . . ?
C168 C169 H16V 108.6 . . ?
C168 C169 C170 114.8(7) . . ?
H16U C169 H16V 107.5 . . ?
C170 C169 H16U 108.6 . . ?
C170 C169 H16V 108.6 . . ?
C169 C170 H17A 109.5 . . ?
C169 C170 H17B 109.5 . . ?
C169 C170 H17C 109.5 . . ?
H17A C170 H17B 109.5 . . ?
H17A C170 H17C 109.5 . . ?
H17B C170 H17C 109.5 . . ?
O12 C171 H17D 109.5 . . ?
O12 C171 H17E 109.5 . . ?
O12 C171 C172 110.8(4) . . ?
H17D C171 H17E 108.1 . . ?
C172 C171 H17D 109.5 . . ?
C172 C171 H17E 109.5 . . ?
C171 C172 H17F 108.4 . . ?
C171 C172 H17G 108.4 . . ?
H17F C172 H17G 107.5 . . ?
C173 C172 C171 115.3(4) . . ?
C173 C172 H17F 108.4 . . ?
C173 C172 H17G 108.4 . . ?
C172 C173 H17H 109.1 . . ?
C172 C173 H17I 109.1 . . ?
C172 C173 C174 112.4(5) . . ?
H17H C173 H17I 107.9 . . ?
C174 C173 H17H 109.1 . . ?
C174 C173 H17I 109.1 . . ?
C173 C174 H17J 109.5 . . ?
C173 C174 H17K 109.5 . . ?
C173 C174 H17L 109.5 . . ?
H17J C174 H17K 109.5 . . ?
H17J C174 H17L 109.5 . . ?
H17K C174 H17L 109.5 . . ?
O9 C175 C165 111.0(8) . . ?
O9 C175 H17M 109.4 . . ?
O9 C175 H17N 109.4 . . ?
C165 C175 H17M 109.4 . . ?
C165 C175 H17N 109.4 . . ?
H17M C175 H17N 108.0 . . ?
C166 C176 H17O 109.5 . . ?
C166 C176 H17P 109.5 . . ?
C166 C176 H17Q 109.5 . . ?
H17O C176 H17P 109.5 . . ?
H17O C176 H17Q 109.5 . . ?
H17P C176 H17Q 109.5 . . ?
C150 C74 H74A 109.2 . . ?
C150 C74 H74B 109.2 . . ?
C150 C74 C1A 112.1(19) . . ?
H74A C74 H74B 107.9 . . ?
C1A C74 H74A 109.2 . . ?
C1A C74 H74B 109.2 . . ?
C74 C1A H1AA 109.5 . . ?
C74 C1A H1AB 109.5 . . ?
C74 C1A H1AC 109.5 . . ?
H1AA C1A H1AB 109.5 . . ?
H1AA C1A H1AC 109.5 . . ?
H1AB C1A H1AC 109.5 . . ?
C73 C75 H75A 111.1 . . ?
C73 C75 H75B 111.1 . . ?
C73 C75 C76 103.3(8) . . ?
H75A C75 H75B 109.1 . . ?
C76 C75 H75A 111.1 . . ?
C76 C75 H75B 111.1 . . ?
C75 C76 H76A 111.6 . . ?
C75 C76 H76B 111.6 . . ?
C75 C76 C178 101.1(13) . . ?
H76A C76 H76B 109.4 . . ?
C178 C76 H76A 111.6 . . ?
C178 C76 H76B 111.6 . . ?
C76 C178 H17T 109.5 . . ?
C76 C178 H17U 109.5 . . ?
C76 C178 H17V 109.5 . . ?
H17T C178 H17U 109.5 . . ?
H17T C178 H17V 109.5 . . ?
H17U C178 H17V 109.5 . . ?
C73 C75A H75C 108.4 . . ?
C73 C75A H75D 108.4 . . ?
H75C C75A H75D 107.5 . . ?
C76A C75A C73 115.5(11) . . ?
C76A C75A H75C 108.4 . . ?
C76A C75A H75D 108.4 . . ?
C75A C76A H76C 111.5 . . ?
C75A C76A H76D 111.5 . . ?
C75A C76A C177 101.3(16) . . ?
H76C C76A H76D 109.3 . . ?
C177 C76A H76C 111.5 . . ?
C177 C76A H76D 111.5 . . ?
C76A C177 H17W 109.5 . . ?
C76A C177 H17X 109.5 . . ?
C76A C177 H17Y 109.5 . . ?
H17W C177 H17X 109.5 . . ?
H17W C177 H17Y 109.5 . . ?
H17X C177 H17Y 109.5 . . ?
C157 C179 H17R 106.2 . . ?
C157 C179 H17S 106.2 . . ?
C157 C179 C1B 124.4(18) . . ?
H17R C179 H17S 106.4 . . ?
C1B C179 H17R 106.2 . . ?
C1B C179 H17S 106.2 . . ?
C179 C1B H1BA 111.6 . . ?
C179 C1B H1BB 111.6 . . ?
H1BA C1B H1BB 109.4 . . ?
C1C C1B C179 100.7(19) . . ?
C1C C1B H1BA 111.6 . . ?
C1C C1B H1BB 111.6 . . ?
C1B C1C H1CA 109.5 . . ?
C1B C1C H1CB 109.5 . . ?
C1B C1C H1CC 109.5 . . ?
H1CA C1C H1CB 109.5 . . ?
H1CA C1C H1CC 109.5 . . ?
H1CB C1C H1CC 109.5 . . ?
C62 C63A H63C 111.3 . . ?
C62 C63A H63D 111.3 . . ?
H63C C63A H63D 109.2 . . ?
C64A C63A C62 102.2(13) . . ?
C64A C63A H63C 111.3 . . ?
C64A C63A H63D 111.3 . . ?
C63A C64A H64D 109.5 . . ?
C63A C64A H64E 109.5 . . ?
C63A C64A H64F 109.5 . . ?
H64D C64A H64E 109.5 . . ?
H64D C64A H64F 109.5 . . ?
H64E C64A H64F 109.5 . . ?
O9 C180 H18A 109.4 . . ?
O9 C180 H18B 109.4 . . ?
O9 C180 C1D 111.4(11) . . ?
H18A C180 H18B 108.0 . . ?
C1D C180 H18A 109.4 . . ?
C1D C180 H18B 109.4 . . ?
C180 C1D H1DA 109.1 . . ?
C180 C1D H1DB 109.1 . . ?
C180 C1D C1E 112.3(15) . . ?
H1DA C1D H1DB 107.9 . . ?
C1E C1D H1DA 109.1 . . ?
C1E C1D H1DB 109.1 . . ?
C1D C1E H1EA 108.0 . . ?
C1D C1E H1EB 108.0 . . ?
C1D C1E C1F 117(2) . . ?
H1EA C1E H1EB 107.3 . . ?
C1F C1E H1EA 108.0 . . ?
C1F C1E H1EB 108.0 . . ?
C1E C1F H1FA 109.5 . . ?
C1E C1F H1FB 109.5 . . ?
C1E C1F H1FC 109.5 . . ?
H1FA C1F H1FB 109.5 . . ?
H1FA C1F H1FC 109.5 . . ?
H1FB C1F H1FC 109.5 . . ?

loop_
_geom_bond_atom_site_label_1
_geom_bond_atom_site_label_2
_geom_bond_distance
_geom_bond_site_symmetry_2
_geom_bond_publ_flag
S1 C1 1.726(4) . ?
S1 C56 1.735(4) . ?
C1 C2 1.400(5) . ?
C1 C6 1.395(5) . ?
O1 C3 1.381(5) . ?
O1 C57 1.436(5) . ?
S2 C6 1.730(4) . ?
S2 C8 1.728(4) . ?
C2 C3 1.413(5) . ?
C2 C55 1.463(5) . ?
O2 C4 1.389(4) . ?
O2 C61 1.459(5) . ?
S3 C28 1.735(4) . ?
S3 C29 1.738(4) . ?
C3 C4 1.387(6) . ?
O3 C17 1.378(4) . ?
O3 C65 1.444(5) . ?
S4 C34 1.733(4) . ?
S4 C35 1.742(4) . ?
C4 C5 1.421(5) . ?
O4 C18 1.381(5) . ?
O4 C69 1.440(5) . ?
S6 C118 1.729(4) . ?
S6 C120 1.728(4) . ?
C6 C5 1.395(5) . ?
O6 C32 1.381(4) . ?
O6 C77 1.448(6) . ?
O7 C45 1.392(5) . ?
O7 C81 1.420(5) . ?
S7 C93 1.732(4) . ?
S7 C102 1.740(4) . ?
C7 C8 1.385(5) . ?
C7 C12 1.426(5) . ?
C7 C5 1.465(5) . ?
O8 C46 1.390(5) . ?
O8 C85 1.429(5) . ?
S8 C89 1.747(4) . ?
S8 C92 1.743(4) . ?
C8 C9 1.426(5) . ?
O9 C123 1.389(5) . ?
O9 C175 1.465(9) . ?
O9 C180 1.438(12) . ?
C9 C10 1.418(5) . ?
C9 C16 1.399(5) . ?
O10 C124 1.385(5) . ?
O10 C161 1.444(6) . ?
C10 C11 1.425(6) . ?
C10 C13 1.414(5) . ?
O11 C109 1.379(4) . ?
O11 C167 1.434(5) . ?
C11 H11 0.9500 . ?
C11 C12 1.369(6) . ?
O12 C110 1.380(5) . ?
O12 C171 1.444(5) . ?
C12 H12 0.9500 . ?
O13 C95 1.382(5) . ?
O13 C145 1.434(5) . ?
C13 H13 0.9500 . ?
C13 C14 1.386(5) . ?
O14 C96 1.383(4) . ?
O14 C149 1.432(5) . ?
C14 C15 1.430(5) . ?
C14 C17 1.455(5) . ?
O15 C137 1.384(5) . ?
O15 C157 1.411(5) . ?
C15 C16 1.382(5) . ?
C15 C20 1.454(5) . ?
O16 C138 1.382(5) . ?
O16 C153 1.443(5) . ?
C16 H16 0.9500 . ?
C17 C18 1.359(6) . ?
C18 C19 1.448(5) . ?
C19 C20 1.438(5) . ?
C19 C24 1.396(5) . ?
C21 H21 0.9500 . ?
C21 C20 1.383(5) . ?
C21 C22 1.386(5) . ?
C22 C23 1.433(5) . ?
C22 C28 1.430(5) . ?
C23 C24 1.396(5) . ?
C23 C25 1.430(5) . ?
C24 H24 0.9500 . ?
C25 H25 0.9500 . ?
C25 C26 1.371(5) . ?
C26 H26 0.9500 . ?
C26 C27 1.434(5) . ?
C27 C28 1.391(5) . ?
C27 C30 1.456(5) . ?
C29 C30 1.392(5) . ?
C29 C34 1.395(5) . ?
C30 C31 1.423(5) . ?
C31 C32 1.402(5) . ?
C31 O5 1.376(5) . ?
C32 C33 1.415(5) . ?
C33 C34 1.398(5) . ?
C33 C36 1.459(5) . ?
C35 C36 1.381(5) . ?
C35 C40 1.423(5) . ?
C36 C37 1.432(5) . ?
C38 H38 0.9500 . ?
C38 C37 1.359(6) . ?
C38 C39 1.422(6) . ?
C37 H37 0.9500 . ?
C39 C40 1.421(5) . ?
C39 C44 1.418(6) . ?
C40 C41 1.390(5) . ?
C41 H41 0.9500 . ?
C41 C42 1.390(5) . ?
C42 C43 1.430(5) . ?
C42 C48 1.458(5) . ?
C43 C44 1.393(6) . ?
C43 C45 1.451(6) . ?
C44 H44 0.9500 . ?
C45 C46 1.356(6) . ?
C46 C47 1.454(6) . ?
C47 C48 1.440(5) . ?
C47 C52 1.381(6) . ?
C48 C49 1.377(5) . ?
C49 H49 0.9500 . ?
C49 C50 1.390(5) . ?
C50 C51 1.423(5) . ?
C50 C56 1.417(5) . ?
C51 C52 1.420(6) . ?
C51 C53 1.434(6) . ?
C52 H52 0.9500 . ?
C53 H53 0.9500 . ?
C53 C54 1.359(6) . ?
C54 H54 0.9500 . ?
C54 C55 1.442(6) . ?
C55 C56 1.385(5) . ?
C57 H57A 0.9900 . ?
C57 H57B 0.9900 . ?
C57 C58 1.498(7) . ?
C58 H58A 0.9900 . ?
C58 H58B 0.9900 . ?
C58 C59 1.538(8) . ?
C59 H59A 0.9900 . ?
C59 H59B 0.9900 . ?
C59 C60 1.483(9) . ?
O5 C73 1.428(6) . ?
S5 C121 1.733(4) . ?
S5 C130 1.732(4) . ?
C60 H60A 0.9800 . ?
C60 H60B 0.9800 . ?
C60 H60C 0.9800 . ?
C61 H61A 0.9900 . ?
C61 H61B 0.9900 . ?
C61 C62 1.480(6) . ?
C62 H62A 0.9900 . ?
C62 H62B 0.9900 . ?
C62 H62C 0.9900 . ?
C62 H62D 0.9900 . ?
C62 C63 1.580(10) . ?
C62 C63A 1.583(16) . ?
C63 H63A 0.9900 . ?
C63 H63B 0.9900 . ?
C63 C64 1.512(10) . ?
C64 H64A 0.9800 . ?
C64 H64B 0.9800 . ?
C64 H64C 0.9800 . ?
C65 H65A 0.9900 . ?
C65 H65B 0.9900 . ?
C65 C66 1.496(6) . ?
C66 H66A 0.9900 . ?
C66 H66B 0.9900 . ?
C66 C67 1.521(7) . ?
C67 H67A 0.9900 . ?
C67 H67B 0.9900 . ?
C67 C68 1.525(7) . ?
C68 H68A 0.9800 . ?
C68 H68B 0.9800 . ?
C68 H68C 0.9800 . ?
C69 H69A 0.9900 . ?
C69 H69B 0.9900 . ?
C69 C70 1.510(6) . ?
C70 H70A 0.9900 . ?
C70 H70B 0.9900 . ?
C70 C71 1.515(7) . ?
C71 H71A 0.9900 . ?
C71 H71B 0.9900 . ?
C71 C72 1.546(10) . ?
C72 H72A 0.9800 . ?
C72 H72B 0.9800 . ?
C72 H72C 0.9800 . ?
C73 H73A 0.9900 . ?
C73 H73B 0.9900 . ?
C73 H73C 0.9900 . ?
C73 H73D 0.9900 . ?
C73 C75 1.474(10) . ?
C73 C75A 1.524(13) . ?
C77 H77A 0.9900 . ?
C77 H77B 0.9900 . ?
C77 C78 1.511(7) . ?
C78 H78A 0.9900 . ?
C78 H78B 0.9900 . ?
C78 C79 1.435(9) . ?
C79 H79A 0.9900 . ?
C79 H79B 0.9900 . ?
C79 C80 1.582(11) . ?
C80 H80A 0.9800 . ?
C80 H80B 0.9800 . ?
C80 H80C 0.9800 . ?
C81 H81A 0.9900 . ?
C81 H81B 0.9900 . ?
C81 C82 1.521(7) . ?
C82 H82A 0.9900 . ?
C82 H82B 0.9900 . ?
C82 C83 1.504(9) . ?
C83 H83A 0.9900 . ?
C83 H83B 0.9900 . ?
C83 C84 1.438(10) . ?
C84 H84A 0.9800 . ?
C84 H84B 0.9800 . ?
C84 H84C 0.9800 . ?
C85 H85A 0.9900 . ?
C85 H85B 0.9900 . ?
C85 C86 1.488(6) . ?
C86 H86A 0.9900 . ?
C86 H86B 0.9900 . ?
C86 C87 1.490(7) . ?
C87 H87A 0.9900 . ?
C87 H87B 0.9900 . ?
C87 C88 1.530(7) . ?
C88 H88A 0.9800 . ?
C88 H88B 0.9800 . ?
C88 H88C 0.9800 . ?
C89 C90 1.390(5) . ?
C89 C141 1.422(5) . ?
C90 C91 1.459(5) . ?
C90 C144 1.428(5) . ?
C91 C92 1.399(5) . ?
C91 C96 1.422(5) . ?
C92 C93 1.388(5) . ?
C93 C94 1.398(5) . ?
C94 C95 1.427(5) . ?
C94 C97 1.458(5) . ?
C95 C96 1.389(5) . ?
C97 C98 1.433(5) . ?
C97 C102 1.380(5) . ?
C98 H98 0.9500 . ?
C98 C99 1.365(5) . ?
C99 H99 0.9500 . ?
C99 C100 1.431(6) . ?
C100 C101 1.425(5) . ?
C100 C103 1.410(5) . ?
C101 C102 1.427(5) . ?
C101 C106 1.392(5) . ?
C103 H103 0.9500 . ?
C103 C104 1.393(6) . ?
C104 C105 1.435(6) . ?
C104 C110 1.473(5) . ?
C105 C106 1.386(5) . ?
C105 C107 1.448(5) . ?
C106 H106 0.9500 . ?
C107 C108 1.433(5) . ?
C107 C111 1.380(6) . ?
C109 C108 1.459(6) . ?
C109 C110 1.366(6) . ?
C108 C114 1.390(6) . ?
C111 H111 0.9500 . ?
C111 C112 1.400(5) . ?
C112 C113 1.421(5) . ?
C112 C118 1.418(6) . ?
C113 C114 1.416(6) . ?
C113 C115 1.429(6) . ?
C114 H114 0.9500 . ?
C115 H115 0.9500 . ?
C115 C116 1.368(6) . ?
C116 H116 0.9500 . ?
C116 C117 1.429(6) . ?
C117 C118 1.396(5) . ?
C117 C119 1.470(6) . ?
C119 C120 1.402(6) . ?
C119 C124 1.421(6) . ?
C120 C121 1.382(6) . ?
C121 C122 1.399(6) . ?
C122 C123 1.424(6) . ?
C122 C125 1.465(6) . ?
C123 C124 1.389(6) . ?
C125 C126 1.434(6) . ?
C125 C130 1.385(6) . ?
C126 H126 0.9500 . ?
C126 C127 1.367(6) . ?
C127 H127 0.9500 . ?
C127 C128 1.437(6) . ?
C128 C129 1.414(5) . ?
C128 C134 1.417(6) . ?
C129 C130 1.421(6) . ?
C129 C131 1.395(6) . ?
C131 H131 0.9500 . ?
C131 C132 1.380(5) . ?
C132 C133 1.425(6) . ?
C132 C135 1.456(6) . ?
C133 C134 1.399(6) . ?
C133 C138 1.458(6) . ?
C134 H134 0.9500 . ?
C135 C136 1.427(5) . ?
C135 C142 1.380(5) . ?
C136 C137 1.473(6) . ?
C136 C139 1.380(6) . ?
C137 C138 1.350(6) . ?
C139 H139 0.9500 . ?
C139 C140 1.423(6) . ?
C140 C141 1.429(5) . ?
C140 C143 1.436(6) . ?
C141 C142 1.389(6) . ?
C142 H142 0.9500 . ?
C143 H143 0.9500 . ?
C143 C144 1.364(6) . ?
C144 H144 0.9500 . ?
C145 H14A 0.9900 . ?
C145 H14B 0.9900 . ?
C145 C146 1.530(7) . ?
C146 H14C 0.9900 . ?
C146 H14D 0.9900 . ?
C146 C147 1.431(8) . ?
C147 H14E 0.9900 . ?
C147 H14F 0.9900 . ?
C147 C148 1.533(9) . ?
C148 H14G 0.9800 . ?
C148 H14H 0.9800 . ?
C148 H14I 0.9800 . ?
C149 H14J 0.9900 . ?
C149 H14K 0.9900 . ?
C149 C150 1.494(7) . ?
C150 H15A 0.9900 . ?
C150 H15B 0.9900 . ?
C150 H15C 0.9900 . ?
C150 H15D 0.9900 . ?
C150 C151 1.443(10) . ?
C150 C74 1.462(18) . ?
C151 H15E 0.9900 . ?
C151 H15F 0.9900 . ?
C151 C152 1.549(12) . ?
C152 H15G 0.9800 . ?
C152 H15H 0.9800 . ?
C152 H15I 0.9800 . ?
C153 H15J 0.9900 . ?
C153 H15K 0.9900 . ?
C153 C154 1.500(6) . ?
C154 H15L 0.9900 . ?
C154 H15M 0.9900 . ?
C154 C155 1.517(7) . ?
C155 H15N 0.9900 . ?
C155 H15O 0.9900 . ?
C155 C156 1.506(8) . ?
C156 H15P 0.9800 . ?
C156 H15Q 0.9800 . ?
C156 H15R 0.9800 . ?
C157 H15S 0.9900 . ?
C157 H15T 0.9900 . ?
C157 H15U 0.9900 . ?
C157 H15V 0.9900 . ?
C157 C158 1.522(10) . ?
C157 C179 1.497(15) . ?
C158 H15W 0.9900 . ?
C158 H15X 0.9900 . ?
C158 C159 1.556(12) . ?
C159 H15Y 0.9900 . ?
C159 H 0.9900 . ?
C159 C160 1.570(18) . ?
C160 H16A 0.9800 . ?
C160 H16B 0.9800 . ?
C160 H16C 0.9800 . ?
C161 H16D 0.9900 . ?
C161 H16E 0.9900 . ?
C161 C162 1.494(7) . ?
C162 H16F 0.9900 . ?
C162 H16G 0.9900 . ?
C162 C163 1.389(9) . ?
C163 H16H 0.9900 . ?
C163 H16I 0.9900 . ?
C163 C164 1.552(9) . ?
C164 H16J 0.9800 . ?
C164 H16K 0.9800 . ?
C164 H16L 0.9800 . ?
C167 H16M 0.9900 . ?
C167 H16N 0.9900 . ?
C167 C168 1.515(7) . ?
C166 H16O 0.9900 . ?
C166 H16P 0.9900 . ?
C166 C165 1.521(13) . ?
C166 C176 1.59(2) . ?
C165 H16Q 0.9900 . ?
C165 H16R 0.9900 . ?
C165 C175 1.483(10) . ?
C168 H16S 0.9900 . ?
C168 H16T 0.9900 . ?
C168 C169 1.505(9) . ?
C169 H16U 0.9900 . ?
C169 H16V 0.9900 . ?
C169 C170 1.531(11) . ?
C170 H17A 0.9800 . ?
C170 H17B 0.9800 . ?
C170 H17C 0.9800 . ?
C171 H17D 0.9900 . ?
C171 H17E 0.9900 . ?
C171 C172 1.514(6) . ?
C172 H17F 0.9900 . ?
C172 H17G 0.9900 . ?
C172 C173 1.490(7) . ?
C173 H17H 0.9900 . ?
C173 H17I 0.9900 . ?
C173 C174 1.522(7) . ?
C174 H17J 0.9800 . ?
C174 H17K 0.9800 . ?
C174 H17L 0.9800 . ?
C175 H17M 0.9900 . ?
C175 H17N 0.9900 . ?
C176 H17O 0.9800 . ?
C176 H17P 0.9800 . ?
C176 H17Q 0.9800 . ?
C74 H74A 0.9900 . ?
C74 H74B 0.9900 . ?
C74 C1A 1.55(2) . ?
C1A H1AA 0.9800 . ?
C1A H1AB 0.9800 . ?
C1A H1AC 0.9800 . ?
C75 H75A 0.9900 . ?
C75 H75B 0.9900 . ?
C75 C76 1.536(13) . ?
C76 H76A 0.9900 . ?
C76 H76B 0.9900 . ?
C76 C178 1.64(2) . ?
C178 H17T 0.9800 . ?
C178 H17U 0.9800 . ?
C178 H17V 0.9800 . ?
C75A H75C 0.9900 . ?
C75A H75D 0.9900 . ?
C75A C76A 1.503(14) . ?
C76A H76C 0.9900 . ?
C76A H76D 0.9900 . ?
C76A C177 1.63(2) . ?
C177 H17W 0.9800 . ?
C177 H17X 0.9800 . ?
C177 H17Y 0.9800 . ?
C179 H17R 0.9900 . ?
C179 H17S 0.9900 . ?
C179 C1B 1.636(19) . ?
C1B H1BA 0.9900 . ?
C1B H1BB 0.9900 . ?
C1B C1C 1.53(2) . ?
C1C H1CA 0.9800 . ?
C1C H1CB 0.9800 . ?
C1C H1CC 0.9800 . ?
C63A H63C 0.9900 . ?
C63A H63D 0.9900 . ?
C63A C64A 1.514(16) . ?
C64A H64D 0.9800 . ?
C64A H64E 0.9800 . ?
C64A H64F 0.9800 . ?
C180 H18A 0.9900 . ?
C180 H18B 0.9900 . ?
C180 C1D 1.476(14) . ?
C1D H1DA 0.9900 . ?
C1D H1DB 0.9900 . ?
C1D C1E 1.537(18) . ?
C1E H1EA 0.9900 . ?
C1E H1EB 0.9900 . ?
C1E C1F 1.59(2) . ?
C1F H1FA 0.9800 . ?
C1F H1FB 0.9800 . ?
C1F H1FC 0.9800 . ?

loop_
_geom_torsion_atom_site_label_1
_geom_torsion_atom_site_label_2
_geom_torsion_atom_site_label_3
_geom_torsion_atom_site_label_4
_geom_torsion
_geom_torsion_site_symmetry_1
_geom_torsion_site_symmetry_2
_geom_torsion_site_symmetry_3
_geom_torsion_site_symmetry_4
_geom_torsion_publ_flag
S1 C1 C2 C3 -173.7(3) . . . . ?
S1 C1 C2 C55 0.2(4) . . . . ?
S1 C1 C6 S2 -1.0(5) . . . . ?
S1 C1 C6 C5 169.8(3) . . . . ?
C1 S1 C56 C50 171.0(3) . . . . ?
C1 S1 C56 C55 -1.9(3) . . . . ?
C1 C2 C3 O1 177.8(3) . . . . ?
C1 C2 C3 C4 4.2(6) . . . . ?
C1 C2 C55 C54 -174.9(4) . . . . ?
C1 C2 C55 C56 -1.6(5) . . . . ?
C1 C6 C5 C4 2.1(6) . . . . ?
C1 C6 C5 C7 -172.3(4) . . . . ?
O1 C3 C4 O2 0.8(6) . . . . ?
O1 C3 C4 C5 -175.9(4) . . . . ?
O1 C57 C58 C59 -179.1(4) . . . . ?
S2 C6 C5 C4 173.7(3) . . . . ?
S2 C6 C5 C7 -0.7(4) . . . . ?
S2 C8 C9 C10 177.5(3) . . . . ?
S2 C8 C9 C16 4.1(5) . . . . ?
C2 C1 C6 S2 -170.8(3) . . . . ?
C2 C1 C6 C5 0.0(6) . . . . ?
C2 C3 C4 O2 174.4(4) . . . . ?
C2 C3 C4 C5 -2.3(6) . . . . ?
C2 C55 C56 S1 2.3(4) . . . . ?
C2 C55 C56 C50 -170.4(4) . . . . ?
O2 C4 C5 C6 -177.7(3) . . . . ?
O2 C4 C5 C7 -4.7(7) . . . . ?
O2 C61 C62 C63 172.3(5) . . . . ?
O2 C61 C62 C63A -148.3(7) . . . . ?
S3 C29 C30 C27 -1.7(4) . . . . ?
S3 C29 C30 C31 -173.9(3) . . . . ?
S3 C29 C34 S4 -0.4(5) . . . . ?
S3 C29 C34 C33 170.7(3) . . . . ?
C3 O1 C57 C58 82.1(5) . . . . ?
C3 C2 C55 C54 -2.2(8) . . . . ?
C3 C2 C55 C56 171.1(4) . . . . ?
C3 C4 C5 C6 -1.0(6) . . . . ?
C3 C4 C5 C7 172.0(4) . . . . ?
O3 C17 C18 O4 -8.9(6) . . . . ?
O3 C17 C18 C19 174.4(3) . . . . ?
O3 C65 C66 C67 -63.1(5) . . . . ?
S4 C35 C36 C33 -4.1(4) . . . . ?
S4 C35 C36 C37 177.6(3) . . . . ?
S4 C35 C40 C39 -179.6(3) . . . . ?
S4 C35 C40 C41 7.5(5) . . . . ?
C4 O2 C61 C62 -173.8(4) . . . . ?
O4 C18 C19 C20 178.9(3) . . . . ?
O4 C18 C19 C24 -2.4(6) . . . . ?
O4 C69 C70 C71 -170.7(4) . . . . ?
S6 C120 C121 S5 -1.1(6) . . . . ?
S6 C120 C121 C122 -175.0(3) . . . . ?
C6 C1 C2 C3 -3.1(6) . . . . ?
C6 C1 C2 C55 170.8(4) . . . . ?
C6 S2 C8 C7 3.1(3) . . . . ?
C6 S2 C8 C9 -170.7(3) . . . . ?
O6 C32 C33 C34 -179.5(3) . . . . ?
O6 C32 C33 C36 -7.7(6) . . . . ?
O6 C77 C78 C79 -66.0(7) . . . . ?
O7 C45 C46 O8 -9.4(6) . . . . ?
O7 C45 C46 C47 173.9(4) . . . . ?
O7 C81 C82 C83 -56.7(7) . . . . ?
S7 C93 C94 C95 179.8(3) . . . . ?
S7 C93 C94 C97 -3.5(4) . . . . ?
C7 C8 C9 C10 4.2(6) . . . . ?
C7 C8 C9 C16 -169.2(4) . . . . ?
O8 C46 C47 C48 177.2(3) . . . . ?
O8 C46 C47 C52 -3.5(6) . . . . ?
O8 C85 C86 C87 -62.8(6) . . . . ?
S8 C89 C90 C91 -2.3(4) . . . . ?
S8 C89 C90 C144 -177.7(3) . . . . ?
S8 C89 C141 C140 174.1(3) . . . . ?
S8 C89 C141 C142 1.8(5) . . . . ?
S8 C92 C93 S7 1.0(5) . . . . ?
S8 C92 C93 C94 -172.7(3) . . . . ?
C8 S2 C6 C1 170.1(4) . . . . ?
C8 S2 C6 C5 -1.3(3) . . . . ?
C8 C7 C12 C11 4.7(6) . . . . ?
C8 C7 C5 C4 -170.4(4) . . . . ?
C8 C7 C5 C6 3.0(5) . . . . ?
C8 C9 C10 C11 1.6(5) . . . . ?
C8 C9 C10 C13 -174.1(3) . . . . ?
C8 C9 C16 C15 169.7(4) . . . . ?
O9 C123 C124 O10 2.4(6) . . . . ?
O9 C123 C124 C119 179.2(4) . . . . ?
O9 C180 C1D C1E -171.8(18) . . . . ?
C9 C10 C11 C12 -4.2(6) . . . . ?
C9 C10 C13 C14 3.6(6) . . . . ?
O10 C161 C162 C163 -59.5(8) . . . . ?
C10 C9 C16 C15 -3.6(6) . . . . ?
C10 C11 C12 C7 1.0(6) . . . . ?
C10 C13 C14 C15 -2.4(6) . . . . ?
C10 C13 C14 C17 173.7(4) . . . . ?
O11 C109 C108 C107 -176.4(3) . . . . ?
O11 C109 C108 C114 5.9(6) . . . . ?
O11 C109 C110 O12 1.1(6) . . . . ?
O11 C109 C110 C104 -175.1(3) . . . . ?
O11 C167 C168 C169 63.9(7) . . . . ?
C11 C10 C13 C14 -171.9(4) . . . . ?
O12 C171 C172 C173 80.0(6) . . . . ?
C12 C7 C8 S2 178.9(3) . . . . ?
C12 C7 C8 C9 -7.3(6) . . . . ?
C12 C7 C5 C4 6.0(8) . . . . ?
C12 C7 C5 C6 179.4(4) . . . . ?
O13 C95 C96 O14 9.3(6) . . . . ?
O13 C95 C96 C91 -174.5(3) . . . . ?
O13 C145 C146 C147 -175.6(6) . . . . ?
C13 C10 C11 C12 171.3(4) . . . . ?
C13 C14 C15 C16 -1.8(6) . . . . ?
C13 C14 C15 C20 171.6(4) . . . . ?
C13 C14 C17 O3 13.8(6) . . . . ?
C13 C14 C17 C18 -167.4(4) . . . . ?
O14 C149 C150 C151 -60.9(9) . . . . ?
O14 C149 C150 C74 -167.3(15) . . . . ?
C14 C15 C16 C9 4.8(6) . . . . ?
C14 C15 C20 C19 -3.7(5) . . . . ?
C14 C15 C20 C21 -177.1(4) . . . . ?
C14 C17 C18 O4 172.4(3) . . . . ?
C14 C17 C18 C19 -4.3(6) . . . . ?
O15 C137 C138 O16 2.1(6) . . . . ?
O15 C137 C138 C133 -173.1(4) . . . . ?
O15 C157 C158 C159 -172.1(8) . . . . ?
O15 C157 C179 C1B -136(2) . . . . ?
C15 C14 C17 O3 -170.0(3) . . . . ?
C15 C14 C17 C18 8.8(6) . . . . ?
O16 C153 C154 C155 71.4(5) . . . . ?
C16 C9 C10 C11 175.1(4) . . . . ?
C16 C9 C10 C13 -0.7(5) . . . . ?
C16 C15 C20 C19 169.5(3) . . . . ?
C16 C15 C20 C21 -3.9(6) . . . . ?
C17 O3 C65 C66 -172.4(3) . . . . ?
C17 C14 C15 C16 -178.1(3) . . . . ?
C17 C14 C15 C20 -4.7(5) . . . . ?
C17 C18 C19 C20 -4.4(6) . . . . ?
C17 C18 C19 C24 174.4(4) . . . . ?
C18 O4 C69 C70 -156.8(4) . . . . ?
C18 C19 C20 C15 8.2(5) . . . . ?
C18 C19 C20 C21 -178.2(3) . . . . ?
C18 C19 C24 C23 -174.6(4) . . . . ?
C21 C22 C23 C24 2.5(5) . . . . ?
C21 C22 C23 C25 -172.9(4) . . . . ?
C21 C22 C28 S3 -5.5(5) . . . . ?
C21 C22 C28 C27 166.2(4) . . . . ?
C20 C15 C16 C9 -168.6(4) . . . . ?
C20 C19 C24 C23 4.1(6) . . . . ?
C20 C21 C22 C23 4.7(6) . . . . ?
C20 C21 C22 C28 -166.0(4) . . . . ?
C22 C21 C20 C15 166.1(4) . . . . ?
C22 C21 C20 C19 -7.5(6) . . . . ?
C22 C23 C24 C19 -6.9(6) . . . . ?
C22 C23 C25 C26 5.6(6) . . . . ?
C23 C22 C28 S3 -176.4(3) . . . . ?
C23 C22 C28 C27 -4.7(5) . . . . ?
C23 C25 C26 C27 -2.9(6) . . . . ?
C24 C19 C20 C15 -170.6(3) . . . . ?
C24 C19 C20 C21 3.1(5) . . . . ?
C24 C23 C25 C26 -169.4(4) . . . . ?
C25 C23 C24 C19 168.1(4) . . . . ?
C25 C26 C27 C28 -3.6(6) . . . . ?
C25 C26 C27 C30 171.0(4) . . . . ?
C26 C27 C28 S3 179.7(3) . . . . ?
C26 C27 C28 C22 7.4(5) . . . . ?
C26 C27 C30 C29 -176.3(4) . . . . ?
C26 C27 C30 C31 -5.5(7) . . . . ?
C27 C30 C31 C32 -167.4(4) . . . . ?
C27 C30 C31 O5 8.8(6) . . . . ?
C28 S3 C29 C30 3.3(3) . . . . ?
C28 S3 C29 C34 -168.4(4) . . . . ?
C28 C22 C23 C24 173.5(3) . . . . ?
C28 C22 C23 C25 -1.9(5) . . . . ?
C28 C27 C30 C29 -1.4(5) . . . . ?
C28 C27 C30 C31 169.4(4) . . . . ?
C29 S3 C28 C22 168.1(3) . . . . ?
C29 S3 C28 C27 -4.2(3) . . . . ?
C29 C30 C31 C32 3.0(6) . . . . ?
C29 C30 C31 O5 179.2(3) . . . . ?
C30 C27 C28 S3 4.0(4) . . . . ?
C30 C27 C28 C22 -168.3(3) . . . . ?
C30 C29 C34 S4 -171.4(3) . . . . ?
C30 C29 C34 C33 -0.3(6) . . . . ?
C30 C31 C32 O6 177.1(3) . . . . ?
C30 C31 C32 C33 -1.7(6) . . . . ?
C30 C31 O5 C73 97.7(5) . . . . ?
C31 C32 C33 C34 -0.7(6) . . . . ?
C31 C32 C33 C36 171.1(4) . . . . ?
C31 O5 C73 C75 179.8(6) . . . . ?
C31 O5 C73 C75A 162.4(7) . . . . ?
C32 O6 C77 C78 -168.5(4) . . . . ?
C32 C31 O5 C73 -86.1(5) . . . . ?
C32 C33 C34 S4 173.7(3) . . . . ?
C32 C33 C34 C29 1.7(6) . . . . ?
C32 C33 C36 C35 -169.9(4) . . . . ?
C32 C33 C36 C37 8.1(7) . . . . ?
C33 C36 C37 C38 -173.7(4) . . . . ?
C34 S4 C35 C36 3.6(3) . . . . ?
C34 S4 C35 C40 -169.7(3) . . . . ?
C34 C29 C30 C27 170.1(4) . . . . ?
C34 C29 C30 C31 -2.0(6) . . . . ?
C34 C33 C36 C35 2.4(5) . . . . ?
C34 C33 C36 C37 -179.6(4) . . . . ?
C35 S4 C34 C29 169.5(4) . . . . ?
C35 S4 C34 C33 -2.1(3) . . . . ?
C35 C36 C37 C38 4.2(6) . . . . ?
C35 C40 C41 C42 168.5(4) . . . . ?
C36 C33 C34 S4 0.3(4) . . . . ?
C36 C33 C34 C29 -171.7(3) . . . . ?
C36 C35 C40 C39 7.6(6) . . . . ?
C36 C35 C40 C41 -165.2(4) . . . . ?
C38 C39 C40 C35 -1.2(6) . . . . ?
C38 C39 C40 C41 171.7(4) . . . . ?
C38 C39 C44 C43 -168.3(4) . . . . ?
C37 C38 C39 C40 -3.4(6) . . . . ?
C37 C38 C39 C44 170.8(4) . . . . ?
C39 C38 C37 C36 2.0(7) . . . . ?
C39 C40 C41 C42 -4.1(6) . . . . ?
C40 C35 C36 C33 169.2(4) . . . . ?
C40 C35 C36 C37 -9.0(6) . . . . ?
C40 C39 C44 C43 6.0(6) . . . . ?
C40 C41 C42 C43 7.9(6) . . . . ?
C40 C41 C42 C48 -166.0(4) . . . . ?
C41 C42 C43 C44 -4.7(6) . . . . ?
C41 C42 C43 C45 -179.7(4) . . . . ?
C41 C42 C48 C47 170.2(4) . . . . ?
C41 C42 C48 C49 -1.3(6) . . . . ?
C42 C43 C44 C39 -2.3(6) . . . . ?
C42 C43 C45 O7 -168.2(4) . . . . ?
C42 C43 C45 C46 9.4(6) . . . . ?
C42 C48 C49 C50 166.9(4) . . . . ?
C43 C42 C48 C47 -3.6(6) . . . . ?
C43 C42 C48 C49 -175.1(4) . . . . ?
C43 C45 C46 O8 173.2(4) . . . . ?
C43 C45 C46 C47 -3.5(7) . . . . ?
C44 C39 C40 C35 -175.8(4) . . . . ?
C44 C39 C40 C41 -2.9(6) . . . . ?
C44 C43 C45 O7 16.9(6) . . . . ?
C44 C43 C45 C46 -165.5(4) . . . . ?
C45 O7 C81 C82 176.1(4) . . . . ?
C45 C43 C44 C39 172.6(4) . . . . ?
C45 C46 C47 C48 -5.9(6) . . . . ?
C45 C46 C47 C52 173.4(4) . . . . ?
C46 O8 C85 C86 179.6(4) . . . . ?
C46 C47 C48 C42 9.3(5) . . . . ?
C46 C47 C48 C49 -179.0(4) . . . . ?
C46 C47 C52 C51 -176.1(4) . . . . ?
C47 C48 C49 C50 -4.7(6) . . . . ?
C48 C42 C43 C44 169.3(4) . . . . ?
C48 C42 C43 C45 -5.7(6) . . . . ?
C48 C47 C52 C51 3.2(6) . . . . ?
C48 C49 C50 C51 2.9(6) . . . . ?
C48 C49 C50 C56 -169.0(4) . . . . ?
C49 C50 C51 C52 2.0(6) . . . . ?
C49 C50 C51 C53 -175.5(4) . . . . ?
C49 C50 C56 S1 -1.1(5) . . . . ?
C49 C50 C56 C55 171.2(4) . . . . ?
C50 C51 C52 C47 -5.0(6) . . . . ?
C50 C51 C53 C54 4.5(6) . . . . ?
C51 C50 C56 S1 -173.0(3) . . . . ?
C51 C50 C56 C55 -0.8(6) . . . . ?
C51 C53 C54 C55 -1.2(7) . . . . ?
C52 C47 C48 C42 -170.0(4) . . . . ?
C52 C47 C48 C49 1.7(6) . . . . ?
C52 C51 C53 C54 -172.8(4) . . . . ?
C53 C51 C52 C47 172.3(4) . . . . ?
C53 C54 C55 C2 170.0(4) . . . . ?
C53 C54 C55 C56 -3.0(6) . . . . ?
C54 C55 C56 S1 176.8(3) . . . . ?
C54 C55 C56 C50 4.0(6) . . . . ?
C55 C2 C3 O1 5.5(7) . . . . ?
C55 C2 C3 C4 -168.0(4) . . . . ?
C56 S1 C1 C2 0.9(3) . . . . ?
C56 S1 C1 C6 -169.5(4) . . . . ?
C56 C50 C51 C52 174.0(4) . . . . ?
C56 C50 C51 C53 -3.5(6) . . . . ?
C57 O1 C3 C2 79.9(5) . . . . ?
C57 O1 C3 C4 -106.4(4) . . . . ?
C57 C58 C59 C60 -176.6(6) . . . . ?
O5 C31 C32 O6 1.0(6) . . . . ?
O5 C31 C32 C33 -177.8(3) . . . . ?
O5 C73 C75 C76 -77.1(10) . . . . ?
O5 C73 C75A C76A -167.8(14) . . . . ?
S5 C121 C122 C123 179.7(3) . . . . ?
S5 C121 C122 C125 -1.9(5) . . . . ?
C5 C7 C8 S2 -4.1(4) . . . . ?
C5 C7 C8 C9 169.7(3) . . . . ?
C5 C7 C12 C11 -171.5(4) . . . . ?
C61 O2 C4 C3 -82.0(5) . . . . ?
C61 O2 C4 C5 94.7(4) . . . . ?
C61 C62 C63 C64 81.7(7) . . . . ?
C61 C62 C63A C64A -90.5(13) . . . . ?
C65 O3 C17 C14 -107.0(4) . . . . ?
C65 O3 C17 C18 74.2(5) . . . . ?
C65 C66 C67 C68 172.7(4) . . . . ?
C69 O4 C18 C17 74.3(5) . . . . ?
C69 O4 C18 C19 -108.9(4) . . . . ?
C69 C70 C71 C72 81.1(7) . . . . ?
C73 C75 C76 C178 -177.2(13) . . . . ?
C73 C75A C76A C177 161(2) . . . . ?
C77 O6 C32 C31 -82.8(5) . . . . ?
C77 O6 C32 C33 96.0(4) . . . . ?
C77 C78 C79 C80 174.8(6) . . . . ?
C81 O7 C45 C43 -109.2(4) . . . . ?
C81 O7 C45 C46 73.3(5) . . . . ?
C81 C82 C83 C84 -69.2(7) . . . . ?
C85 O8 C46 C45 74.9(5) . . . . ?
C85 O8 C46 C47 -108.1(4) . . . . ?
C85 C86 C87 C88 179.3(5) . . . . ?
C89 S8 C92 C91 -4.3(3) . . . . ?
C89 S8 C92 C93 170.1(4) . . . . ?
C89 C90 C91 C92 -0.9(5) . . . . ?
C89 C90 C91 C96 -176.3(4) . . . . ?
C89 C90 C144 C143 5.0(6) . . . . ?
C89 C141 C142 C135 168.5(4) . . . . ?
C90 C89 C141 C140 4.8(6) . . . . ?
C90 C89 C141 C142 -167.5(4) . . . . ?
C90 C91 C92 S8 3.8(4) . . . . ?
C90 C91 C92 C93 -170.8(4) . . . . ?
C90 C91 C96 O14 -15.8(6) . . . . ?
C90 C91 C96 C95 167.8(4) . . . . ?
C91 C90 C144 C143 -169.3(4) . . . . ?
C91 C92 C93 S7 174.9(3) . . . . ?
C91 C92 C93 C94 1.3(6) . . . . ?
C92 S8 C89 C90 3.7(3) . . . . ?
C92 S8 C89 C141 -166.5(3) . . . . ?
C92 C91 C96 O14 169.0(3) . . . . ?
C92 C91 C96 C95 -7.4(6) . . . . ?
C92 C93 C94 C95 -5.9(6) . . . . ?
C92 C93 C94 C97 170.8(4) . . . . ?
C93 S7 C102 C97 -4.0(3) . . . . ?
C93 S7 C102 C101 167.4(3) . . . . ?
C93 C94 C95 O13 -178.8(3) . . . . ?
C93 C94 C95 C96 3.9(6) . . . . ?
C93 C94 C97 C98 -173.8(4) . . . . ?
C93 C94 C97 C102 0.5(5) . . . . ?
C94 C95 C96 O14 -173.4(3) . . . . ?
C94 C95 C96 C91 2.8(6) . . . . ?
C94 C97 C98 C99 170.5(4) . . . . ?
C94 C97 C102 S7 2.8(4) . . . . ?
C94 C97 C102 C101 -168.5(3) . . . . ?
C95 O13 C145 C146 -179.5(4) . . . . ?
C95 C94 C97 C98 2.2(7) . . . . ?
C95 C94 C97 C102 176.5(4) . . . . ?
C96 O14 C149 C150 177.6(4) . . . . ?
C96 C91 C92 S8 179.9(3) . . . . ?
C96 C91 C92 C93 5.4(6) . . . . ?
C97 C94 C95 O13 5.4(6) . . . . ?
C97 C94 C95 C96 -171.9(4) . . . . ?
C97 C98 C99 C100 -2.4(6) . . . . ?
C98 C97 C102 S7 177.9(3) . . . . ?
C98 C97 C102 C101 6.7(6) . . . . ?
C98 C99 C100 C101 5.2(6) . . . . ?
C98 C99 C100 C103 -171.4(4) . . . . ?
C99 C100 C101 C102 -2.1(5) . . . . ?
C99 C100 C101 C106 -173.6(4) . . . . ?
C99 C100 C103 C104 172.1(4) . . . . ?
C100 C101 C102 S7 -174.4(3) . . . . ?
C100 C101 C102 C97 -3.8(6) . . . . ?
C100 C101 C106 C105 3.0(6) . . . . ?
C100 C103 C104 C105 -0.4(6) . . . . ?
C100 C103 C104 C110 -177.8(4) . . . . ?
C101 C100 C103 C104 -4.5(6) . . . . ?
C102 S7 C93 C92 -169.8(4) . . . . ?
C102 S7 C93 C94 4.3(3) . . . . ?
C102 C97 C98 C99 -3.5(6) . . . . ?
C102 C101 C106 C105 -168.2(4) . . . . ?
C103 C100 C101 C102 174.7(3) . . . . ?
C103 C100 C101 C106 3.3(5) . . . . ?
C103 C104 C105 C106 6.4(5) . . . . ?
C103 C104 C105 C107 -167.5(4) . . . . ?
C103 C104 C110 O12 -9.1(6) . . . . ?
C103 C104 C110 C109 167.1(4) . . . . ?
C104 C105 C106 C101 -7.8(6) . . . . ?
C104 C105 C107 C108 -2.0(5) . . . . ?
C104 C105 C107 C111 171.0(4) . . . . ?
C105 C104 C110 O12 173.3(3) . . . . ?
C105 C104 C110 C109 -10.4(6) . . . . ?
C105 C107 C108 C109 -6.2(5) . . . . ?
C105 C107 C108 C114 171.6(4) . . . . ?
C105 C107 C111 C112 -170.4(4) . . . . ?
C106 C101 C102 S7 -3.2(5) . . . . ?
C106 C101 C102 C97 167.4(4) . . . . ?
C106 C105 C107 C108 -175.7(4) . . . . ?
C106 C105 C107 C111 -2.7(6) . . . . ?
C107 C105 C106 C101 166.1(4) . . . . ?
C107 C108 C114 C113 -0.3(6) . . . . ?
C107 C111 C112 C113 -2.0(6) . . . . ?
C107 C111 C112 C118 171.7(4) . . . . ?
C109 O11 C167 C168 -176.4(4) . . . . ?
C109 C108 C114 C113 177.3(4) . . . . ?
C108 C107 C111 C112 2.7(6) . . . . ?
C108 C109 C110 O12 178.6(3) . . . . ?
C108 C109 C110 C104 2.4(6) . . . . ?
C110 O12 C171 C172 -160.5(4) . . . . ?
C110 C104 C105 C106 -176.0(3) . . . . ?
C110 C104 C105 C107 10.1(5) . . . . ?
C110 C109 C108 C107 6.0(6) . . . . ?
C110 C109 C108 C114 -171.7(4) . . . . ?
C111 C107 C108 C109 -179.4(3) . . . . ?
C111 C107 C108 C114 -1.6(6) . . . . ?
C111 C112 C113 C114 0.0(6) . . . . ?
C111 C112 C113 C115 176.6(4) . . . . ?
C111 C112 C118 S6 -0.4(5) . . . . ?
C111 C112 C118 C117 -174.2(4) . . . . ?
C112 C113 C114 C108 1.1(6) . . . . ?
C112 C113 C115 C116 -3.2(6) . . . . ?
C113 C112 C118 S6 173.4(3) . . . . ?
C113 C112 C118 C117 -0.4(6) . . . . ?
C113 C115 C116 C117 0.9(7) . . . . ?
C114 C113 C115 C116 173.2(4) . . . . ?
C115 C113 C114 C108 -175.3(4) . . . . ?
C115 C116 C117 C118 1.6(6) . . . . ?
C115 C116 C117 C119 -170.8(4) . . . . ?
C116 C117 C118 S6 -176.0(3) . . . . ?
C116 C117 C118 C112 -1.8(6) . . . . ?
C116 C117 C119 C120 172.2(4) . . . . ?
C116 C117 C119 C124 -5.8(8) . . . . ?
C117 C119 C120 S6 2.9(5) . . . . ?
C117 C119 C120 C121 -171.2(4) . . . . ?
C117 C119 C124 O10 -10.4(7) . . . . ?
C117 C119 C124 C123 172.6(4) . . . . ?
C118 S6 C120 C119 -3.4(3) . . . . ?
C118 S6 C120 C121 170.6(4) . . . . ?
C118 C112 C113 C114 -173.8(4) . . . . ?
C118 C112 C113 C115 2.9(6) . . . . ?
C118 C117 C119 C120 -0.5(5) . . . . ?
C118 C117 C119 C124 -178.5(4) . . . . ?
C119 C117 C118 S6 -2.0(5) . . . . ?
C119 C117 C118 C112 172.2(4) . . . . ?
C119 C120 C121 S5 172.4(3) . . . . ?
C119 C120 C121 C122 -1.5(7) . . . . ?
C120 S6 C118 C112 -171.3(4) . . . . ?
C120 S6 C118 C117 3.0(3) . . . . ?
C120 C119 C124 O10 171.7(4) . . . . ?
C120 C119 C124 C123 -5.3(6) . . . . ?
C120 C121 C122 C123 -5.8(6) . . . . ?
C120 C121 C122 C125 172.5(4) . . . . ?
C121 S5 C130 C125 -2.8(3) . . . . ?
C121 S5 C130 C129 171.1(3) . . . . ?
C121 C122 C123 O9 -173.7(4) . . . . ?
C121 C122 C123 C124 7.6(6) . . . . ?
C121 C122 C125 C126 -173.8(4) . . . . ?
C121 C122 C125 C130 -0.2(5) . . . . ?
C122 C123 C124 O10 -179.0(4) . . . . ?
C122 C123 C124 C119 -2.1(7) . . . . ?
C122 C125 C126 C127 170.8(4) . . . . ?
C122 C125 C130 S5 2.2(5) . . . . ?
C122 C125 C130 C129 -171.4(4) . . . . ?
C123 O9 C175 C165 78.7(9) . . . . ?
C123 O9 C180 C1D -83.6(16) . . . . ?
C123 C122 C125 C126 4.1(8) . . . . ?
C123 C122 C125 C130 177.8(4) . . . . ?
C124 O10 C161 C162 -170.5(4) . . . . ?
C124 C119 C120 S6 -178.8(3) . . . . ?
C124 C119 C120 C121 7.2(6) . . . . ?
C125 C122 C123 O9 8.5(7) . . . . ?
C125 C122 C123 C124 -170.2(4) . . . . ?
C125 C126 C127 C128 -0.3(7) . . . . ?
C126 C125 C130 S5 177.0(3) . . . . ?
C126 C125 C130 C129 3.4(6) . . . . ?
C126 C127 C128 C129 2.5(6) . . . . ?
C126 C127 C128 C134 -174.1(4) . . . . ?
C127 C128 C129 C130 -1.8(6) . . . . ?
C127 C128 C129 C131 -175.7(4) . . . . ?
C127 C128 C134 C133 174.4(4) . . . . ?
C128 C129 C130 S5 -174.4(3) . . . . ?
C128 C129 C130 C125 -1.2(6) . . . . ?
C128 C129 C131 C132 0.5(6) . . . . ?
C129 C128 C134 C133 -2.2(6) . . . . ?
C129 C131 C132 C133 -1.3(6) . . . . ?
C129 C131 C132 C135 172.7(4) . . . . ?
C130 S5 C121 C120 -171.7(4) . . . . ?
C130 S5 C121 C122 2.7(3) . . . . ?
C130 C125 C126 C127 -2.6(6) . . . . ?
C130 C129 C131 C132 -173.3(4) . . . . ?
C131 C129 C130 S5 -0.5(5) . . . . ?
C131 C129 C130 C125 172.8(4) . . . . ?
C131 C132 C133 C134 0.4(6) . . . . ?
C131 C132 C133 C138 177.6(4) . . . . ?
C131 C132 C135 C136 -169.5(4) . . . . ?
C131 C132 C135 C142 5.6(6) . . . . ?
C132 C133 C134 C128 1.4(6) . . . . ?
C132 C133 C138 O16 176.5(3) . . . . ?
C132 C133 C138 C137 -8.2(6) . . . . ?
C132 C135 C136 C137 -7.7(5) . . . . ?
C132 C135 C136 C139 170.4(4) . . . . ?
C132 C135 C142 C141 -167.9(4) . . . . ?
C133 C132 C135 C136 4.4(6) . . . . ?
C133 C132 C135 C142 179.5(4) . . . . ?
C134 C128 C129 C130 175.2(4) . . . . ?
C134 C128 C129 C131 1.3(6) . . . . ?
C134 C133 C138 O16 -6.4(6) . . . . ?
C134 C133 C138 C137 168.9(4) . . . . ?
C135 C132 C133 C134 -173.6(4) . . . . ?
C135 C132 C133 C138 3.5(6) . . . . ?
C135 C136 C137 O15 -178.7(3) . . . . ?
C135 C136 C137 C138 3.3(6) . . . . ?
C135 C136 C139 C140 -1.1(6) . . . . ?
C136 C135 C142 C141 7.3(6) . . . . ?
C136 C137 C138 O16 180.0(3) . . . . ?
C136 C137 C138 C133 4.8(6) . . . . ?
C136 C139 C140 C141 4.7(6) . . . . ?
C136 C139 C140 C143 -170.5(4) . . . . ?
C137 O15 C157 C158 -152.5(6) . . . . ?
C137 O15 C157 C179 -172.0(15) . . . . ?
C137 C136 C139 C140 176.9(4) . . . . ?
C138 O16 C153 C154 -174.6(4) . . . . ?
C138 C133 C134 C128 -175.6(4) . . . . ?
C139 C136 C137 O15 3.2(6) . . . . ?
C139 C136 C137 C138 -174.8(4) . . . . ?
C139 C140 C141 C89 -174.8(4) . . . . ?
C139 C140 C141 C142 -2.4(6) . . . . ?
C139 C140 C143 C144 172.0(4) . . . . ?
C140 C141 C142 C135 -3.7(6) . . . . ?
C140 C143 C144 C90 0.2(6) . . . . ?
C141 C89 C90 C91 167.8(4) . . . . ?
C141 C89 C90 C144 -7.6(6) . . . . ?
C141 C140 C143 C144 -3.1(6) . . . . ?
C142 C135 C136 C137 177.0(3) . . . . ?
C142 C135 C136 C139 -4.9(6) . . . . ?
C143 C140 C141 C89 0.7(5) . . . . ?
C143 C140 C141 C142 173.1(4) . . . . ?
C144 C90 C91 C92 173.7(4) . . . . ?
C144 C90 C91 C96 -1.7(8) . . . . ?
C145 O13 C95 C94 97.5(4) . . . . ?
C145 O13 C95 C96 -85.1(5) . . . . ?
C145 C146 C147 C148 -174.6(7) . . . . ?
C149 O14 C96 C91 113.9(4) . . . . ?
C149 O14 C96 C95 -69.7(5) . . . . ?
C149 C150 C151 C152 173.8(10) . . . . ?
C149 C150 C74 C1A 155(2) . . . . ?
C153 O16 C138 C133 -78.2(5) . . . . ?
C153 O16 C138 C137 106.5(5) . . . . ?
C153 C154 C155 C156 -178.6(5) . . . . ?
C157 O15 C137 C136 85.2(5) . . . . ?
C157 O15 C137 C138 -96.8(5) . . . . ?
C157 C158 C159 C160 -167.2(12) . . . . ?
C157 C179 C1B C1C -143(3) . . . . ?
C161 O10 C124 C119 119.1(4) . . . . ?
C161 O10 C124 C123 -63.9(6) . . . . ?
C161 C162 C163 C164 -176.1(7) . . . . ?
C167 O11 C109 C108 82.2(5) . . . . ?
C167 O11 C109 C110 -100.2(5) . . . . ?
C167 C168 C169 C170 71.5(8) . . . . ?
C166 C165 C175 O9 178.3(12) . . . . ?
C171 O12 C110 C104 -67.9(5) . . . . ?
C171 O12 C110 C109 115.8(4) . . . . ?
C171 C172 C173 C174 169.0(5) . . . . ?
C175 O9 C123 C122 74.3(6) . . . . ?
C175 O9 C123 C124 -107.0(6) . . . . ?
C176 C166 C165 C175 -60(2) . . . . ?
C180 O9 C123 C122 117.9(7) . . . . ?
C180 O9 C123 C124 -63.4(7) . . . . ?
C180 C1D C1E C1F -85(3) . . . . ?
